data_4327910
loop_
_publ_author_name
'K. Cory MacLeod'
'Brian O. Patrick'
'Kevin M. Smith'

_publ_section_title
;
 Reactivity of Cr(III) \m-Oxo Compounds: Catalyst Regeneration and Atom
 Transfer Processes
;
_journal_name_full 'Inorganic Chemistry'
_journal_page_first 688
_journal_page_last 700
_journal_paper_doi 10.1021/ic202233f
_journal_volume 51
_journal_year 2012
_chemical_formula_sum 'C164 H220 Cr2 N4 O'
_chemical_formula_weight 2367.44
_chemical_name_systematic
;
 ?
;
_space_group_IT_number 14
_symmetry_cell_setting monoclinic
_symmetry_space_group_name_Hall '-P 2ybc'
_symmetry_space_group_name_H-M 'P 1 21/c 1'
_atom_sites_solution_hydrogens geom
_atom_sites_solution_primary direct
_atom_sites_solution_secondary difmap
_audit_creation_method SHELXL-97
_cell_angle_alpha 90.00
_cell_angle_beta 111.582(2)
_cell_angle_gamma 90.00
_cell_formula_units_Z 4
_cell_length_a 31.054(3)
_cell_length_b 18.839(2)
_cell_length_c 31.163(3)
_cell_measurement_reflns_used 5100
_cell_measurement_temperature 173(2)
_cell_measurement_theta_max 19.97
_cell_measurement_theta_min 2.24
_cell_volume 16953(3)
_computing_structure_refinement 'SHELXL-97 (Sheldrick, 2008)'
_diffrn_ambient_temperature 173(2)
_diffrn_measured_fraction_theta_full 0.984
_diffrn_measured_fraction_theta_max 0.984
_diffrn_measurement_device_type 'Bruker X8 APEX II'
_diffrn_measurement_method 'area detector'
_diffrn_radiation_monochromator graphite
_diffrn_radiation_source 'fine-focus sealed tube'
_diffrn_radiation_type MoK\a
_diffrn_radiation_wavelength 0.71073
_diffrn_reflns_av_R_equivalents 0.1265
_diffrn_reflns_av_sigmaI/netI 0.1403
_diffrn_reflns_limit_h_max 33
_diffrn_reflns_limit_h_min -30
_diffrn_reflns_limit_k_max 20
_diffrn_reflns_limit_k_min -20
_diffrn_reflns_limit_l_max 33
_diffrn_reflns_limit_l_min -33
_diffrn_reflns_number 83553
_diffrn_reflns_theta_full 22.55
_diffrn_reflns_theta_max 22.55
_diffrn_reflns_theta_min 1.29
_exptl_absorpt_coefficient_mu 0.172
_exptl_absorpt_correction_T_max 0.979
_exptl_absorpt_correction_T_min 0.738
_exptl_absorpt_correction_type multi-scan
_exptl_crystal_colour orange
_exptl_crystal_density_diffrn 0.928
_exptl_crystal_description prism
_exptl_crystal_F_000 5152
_exptl_crystal_size_max 0.22
_exptl_crystal_size_mid 0.16
_exptl_crystal_size_min 0.125
_platon_squeeze_details
;
;
_refine_diff_density_max 0.626
_refine_diff_density_min -0.558
_refine_diff_density_rms 0.070
_refine_ls_extinction_method none
_refine_ls_goodness_of_fit_ref 0.952
_refine_ls_hydrogen_treatment constr
_refine_ls_matrix_type full
_refine_ls_number_parameters 1592
_refine_ls_number_reflns 21958
_refine_ls_number_restraints 0
_refine_ls_restrained_S_all 0.952
_refine_ls_R_factor_all 0.1453
_refine_ls_R_factor_gt 0.0847
_refine_ls_shift/su_max 0.098
_refine_ls_shift/su_mean 0.003
_refine_ls_structure_factor_coef Fsqd
_refine_ls_weighting_details 'calc w=1/[\s^2^(Fo^2^)+(0.1281P)^2^+0.0000P] where P=(Fo^2^+2Fc^2^)/3'
_refine_ls_weighting_scheme calc
_refine_ls_wR_factor_gt 0.2039
_refine_ls_wR_factor_ref 0.2303
_reflns_number_gt 12172
_reflns_number_total 21958
_reflns_threshold_expression >2\s(I)
_cod_data_source_file ic202233f_si_002_8.cif
_cod_data_source_block 9_{CpCr[(HIPTNCMe)2CH]}2O
_cod_original_sg_symbol_H-M 'P 21/c'
_cod_database_code 4327910

loop_
_symmetry_equiv_pos_as_xyz
'x, y, z'
'-x, y+1/2, -z+1/2'
'-x, -y, -z'
'x, -y-1/2, z-1/2'

loop_
_atom_site_label
_atom_site_type_symbol
_atom_site_fract_x
_atom_site_fract_y
_atom_site_fract_z
_atom_site_U_iso_or_equiv
_atom_site_adp_type
_atom_site_occupancy
_atom_site_symmetry_multiplicity
_atom_site_calc_flag
_atom_site_refinement_flags
C1 C 0.2274(2) 0.6636(3) 0.91763(19) 0.0309(14) Uani 1 1 d .
H05A H 0.2003 0.6923 0.9152 0.046 Uiso 1 1 calc R
H05B H 0.2557 0.6907 0.9337 0.046 Uiso 1 1 calc R
H05C H 0.2275 0.6201 0.9349 0.046 Uiso 1 1 calc R
C2 C 0.22540(17) 0.6444(3) 0.86969(18) 0.0182(12) Uani 1 1 d .
C3 C 0.25468(18) 0.6805(3) 0.85252(18) 0.0201(13) Uani 1 1 d .
H018 H 0.2805 0.7039 0.8744 0.024 Uiso 1 1 calc R
C4 C 0.24989(18) 0.6857(2) 0.80642(19) 0.0197(13) Uani 1 1 d .
C5 C 0.27307(19) 0.7492(3) 0.79372(18) 0.0243(13) Uani 1 1 d .
H01A H 0.2856 0.7349 0.7704 0.036 Uiso 1 1 calc R
H01B H 0.2983 0.7663 0.8213 0.036 Uiso 1 1 calc R
H01C H 0.2503 0.7871 0.7813 0.036 Uiso 1 1 calc R
C6 C 0.15789(18) 0.5796(3) 0.86015(17) 0.0178(12) Uani 1 1 d .
C7 C 0.12134(18) 0.6262(3) 0.84852(17) 0.0198(13) Uani 1 1 d .
H028 H 0.1219 0.6672 0.8310 0.024 Uiso 1 1 calc R
C8 C 0.08401(17) 0.6154(2) 0.86148(17) 0.0153(12) Uani 1 1 d .
C9 C 0.08332(18) 0.5529(3) 0.88588(17) 0.0206(13) Uani 1 1 d .
H016 H 0.0575 0.5436 0.8944 0.025 Uiso 1 1 calc R
C10 C 0.11951(18) 0.5046(3) 0.89784(17) 0.0194(13) Uani 1 1 d .
C11 C 0.15655(18) 0.5179(3) 0.88433(17) 0.0203(13) Uani 1 1 d .
H3 H 0.1813 0.4848 0.8916 0.024 Uiso 1 1 calc R
C12 C 0.04465(18) 0.6693(3) 0.84967(19) 0.0241(13) Uani 1 1 d .
C13 C 0.01064(19) 0.6702(3) 0.80567(18) 0.0235(13) Uani 1 1 d .
C14 C -0.0234(2) 0.7217(3) 0.7952(2) 0.0345(15) Uani 1 1 d .
H141 H -0.0467 0.7224 0.7651 0.041 Uiso 1 1 calc R
C15 C -0.0251(2) 0.7727(3) 0.8271(2) 0.0456(18) Uani 1 1 d .
C16 C 0.0099(2) 0.7700(3) 0.8705(2) 0.0389(16) Uani 1 1 d .
H082 H 0.0103 0.8049 0.8927 0.047 Uiso 1 1 calc R
C17 C 0.0442(2) 0.7185(3) 0.8828(2) 0.0314(15) Uani 1 1 d .
C18 C -0.0372(2) 0.5769(4) 0.7479(2) 0.053(2) Uani 1 1 d .
H14D H -0.0450 0.5544 0.7725 0.080 Uiso 1 1 calc R
H14E H -0.0352 0.5406 0.7263 0.080 Uiso 1 1 calc R
H14F H -0.0614 0.6113 0.7315 0.080 Uiso 1 1 calc R
C19 C 0.0100(2) 0.6158(3) 0.76928(19) 0.0302(14) Uani 1 1 d .
H051 H 0.0343 0.5794 0.7844 0.036 Uiso 1 1 calc R
C20 C 0.0214(3) 0.6498(4) 0.7303(2) 0.0512(19) Uani 1 1 d .
H12D H 0.0506 0.6762 0.7433 0.077 Uiso 1 1 calc R
H12E H -0.0035 0.6824 0.7130 0.077 Uiso 1 1 calc R
H12F H 0.0246 0.6127 0.7096 0.077 Uiso 1 1 calc R
C21 C -0.0411(4) 0.9037(5) 0.8247(4) 0.145(6) Uani 1 1 d .
H09A H -0.0221 0.9128 0.8062 0.218 Uiso 1 1 calc R
H09B H -0.0218 0.9072 0.8576 0.218 Uiso 1 1 calc R
H09C H -0.0661 0.9387 0.8171 0.218 Uiso 1 1 calc R
C22 C -0.0617(3) 0.8297(4) 0.8143(2) 0.067(2) Uani 1 1 d .
H166 H -0.0790 0.8267 0.7803 0.080 Uiso 1 1 calc R
C23 C -0.0965(3) 0.8129(6) 0.8381(3) 0.110(4) Uani 1 1 d .
H17G H -0.1058 0.7630 0.8330 0.165 Uiso 1 1 calc R
H17H H -0.1239 0.8432 0.8250 0.165 Uiso 1 1 calc R
H17I H -0.0818 0.8220 0.8713 0.165 Uiso 1 1 calc R
C24 C 0.0982(2) 0.7929(4) 0.9505(2) 0.056(2) Uani 1 1 d .
H11J H 0.0748 0.8174 0.9592 0.084 Uiso 1 1 calc R
H11K H 0.1038 0.8198 0.9261 0.084 Uiso 1 1 calc R
H11L H 0.1271 0.7892 0.9774 0.084 Uiso 1 1 calc R
C25 C 0.0807(2) 0.7175(3) 0.9325(2) 0.0358(16) Uani 1 1 d .
H085 H 0.1078 0.6891 0.9323 0.043 Uiso 1 1 calc R
C26 C 0.0606(3) 0.6801(4) 0.9646(2) 0.0518(19) Uani 1 1 d .
H11G H 0.0831 0.6820 0.9963 0.078 Uiso 1 1 calc R
H11H H 0.0539 0.6305 0.9550 0.078 Uiso 1 1 calc R
H11I H 0.0320 0.7040 0.9629 0.078 Uiso 1 1 calc R
C27 C 0.11823(18) 0.4420(3) 0.92725(18) 0.0211(13) Uani 1 1 d .
C28 C 0.1348(2) 0.4519(3) 0.9755(2) 0.0283(14) Uani 1 1 d .
C29 C 0.1307(2) 0.3964(3) 1.0035(2) 0.0318(15) Uani 1 1 d .
H089 H 0.1419 0.4026 1.0360 0.038 Uiso 1 1 calc R
C30 C 0.1107(2) 0.3325(3) 0.9846(2) 0.0385(17) Uani 1 1 d .
C31 C 0.0950(2) 0.3228(3) 0.9370(2) 0.0303(14) Uani 1 1 d .
H064 H 0.0816 0.2788 0.9241 0.036 Uiso 1 1 calc R
C32 C 0.09886(19) 0.3779(3) 0.90773(19) 0.0248(13) Uani 1 1 d .
C33 C 0.2099(2) 0.5160(4) 1.0144(2) 0.0529(19) Uani 1 1 d .
H12G H 0.2209 0.4805 1.0390 0.079 Uiso 1 1 calc R
H12H H 0.2236 0.5622 1.0262 0.079 Uiso 1 1 calc R
H12I H 0.2190 0.5019 0.9886 0.079 Uiso 1 1 calc R
C34 C 0.1576(2) 0.5213(3) 0.99770(19) 0.0307(14) Uani 1 1 d .
H053 H 0.1477 0.5588 0.9733 0.037 Uiso 1 1 calc R
C35 C 0.1423(2) 0.5449(3) 1.0364(2) 0.0482(18) Uani 1 1 d .
H14A H 0.1087 0.5392 1.0268 0.072 Uiso 1 1 calc R
H14B H 0.1505 0.5949 1.0437 0.072 Uiso 1 1 calc R
H14C H 0.1578 0.5158 1.0639 0.072 Uiso 1 1 calc R
C36 C 0.0673(2) 0.2972(4) 1.0358(2) 0.054(2) Uani 1 1 d .
H15P H 0.0581 0.2560 1.0496 0.082 Uiso 1 1 calc R
H15Q H 0.0400 0.3169 1.0114 0.082 Uiso 1 1 calc R
H15R H 0.0810 0.3333 1.0595 0.082 Uiso 1 1 calc R
C37 C 0.1022(3) 0.2746(3) 1.0156(2) 0.051(2) Uani 1 1 d .
H134 H 0.0891 0.2324 0.9956 0.062 Uiso 1 1 calc R
C38 C 0.1476(3) 0.2514(4) 1.0526(3) 0.067(2) Uani 1 1 d .
H17A H 0.1609 0.2910 1.0737 0.100 Uiso 1 1 calc R
H17B H 0.1693 0.2368 1.0380 0.100 Uiso 1 1 calc R
H17C H 0.1419 0.2113 1.0699 0.100 Uiso 1 1 calc R
C39 C 0.1154(2) 0.3172(3) 0.8436(2) 0.0398(17) Uani 1 1 d .
H09G H 0.1461 0.3394 0.8539 0.060 Uiso 1 1 calc R
H09H H 0.1038 0.3108 0.8101 0.060 Uiso 1 1 calc R
H09I H 0.1177 0.2709 0.8586 0.060 Uiso 1 1 calc R
C40 C 0.08231(19) 0.3646(3) 0.85649(19) 0.0243(13) Uani 1 1 d .
H042 H 0.0821 0.4116 0.8416 0.029 Uiso 1 1 calc R
C41 C 0.0325(2) 0.3349(3) 0.8352(2) 0.0423(17) Uani 1 1 d .
H07D H 0.0315 0.2873 0.8474 0.063 Uiso 1 1 calc R
H07E H 0.0231 0.3324 0.8015 0.063 Uiso 1 1 calc R
H07F H 0.0113 0.3662 0.8430 0.063 Uiso 1 1 calc R
C42 C 0.21538(19) 0.6606(3) 0.72642(18) 0.0218(13) Uani 1 1 d .
C43 C 0.23418(18) 0.6222(3) 0.69920(19) 0.0239(13) Uani 1 1 d .
H027 H 0.2545 0.5837 0.7124 0.029 Uiso 1 1 calc R
C44 C 0.22372(19) 0.6392(3) 0.65318(19) 0.0273(14) Uani 1 1 d .
C45 C 0.1937(2) 0.6975(3) 0.6351(2) 0.0306(15) Uani 1 1 d .
H024 H 0.1868 0.7111 0.6039 0.037 Uiso 1 1 calc R
C46 C 0.17429(18) 0.7352(3) 0.66164(18) 0.0213(13) Uani 1 1 d .
C47 C 0.18494(18) 0.7161(2) 0.70708(18) 0.0202(13) Uani 1 1 d .
H010 H 0.1713 0.7411 0.7254 0.024 Uiso 1 1 calc R
C48 C 0.2422(2) 0.5973(3) 0.6226(2) 0.0302(15) Uani 1 1 d .
C49 C 0.2833(2) 0.6161(3) 0.6181(2) 0.0360(16) Uani 1 1 d .
C50 C 0.2986(2) 0.5744(4) 0.5884(2) 0.0481(18) Uani 1 1 d .
H149 H 0.3266 0.5870 0.5846 0.058 Uiso 1 1 calc R
C51 C 0.2742(3) 0.5167(3) 0.5651(2) 0.0477(19) Uani 1 1 d .
C52 C 0.2346(3) 0.4988(4) 0.5707(2) 0.0515(19) Uani 1 1 d .
H118 H 0.2180 0.4583 0.5550 0.062 Uiso 1 1 calc R
C53 C 0.2170(2) 0.5378(3) 0.5987(2) 0.0410(17) Uani 1 1 d .
C54 C 0.2966(3) 0.7466(3) 0.6099(3) 0.065(2) Uani 1 1 d .
H15J H 0.3042 0.7386 0.5825 0.097 Uiso 1 1 calc R
H15K H 0.3129 0.7888 0.6263 0.097 Uiso 1 1 calc R
H15L H 0.2631 0.7536 0.6006 0.097 Uiso 1 1 calc R
C55 C 0.3115(2) 0.6816(3) 0.6419(2) 0.0410(17) Uani 1 1 d .
H092 H 0.3036 0.6919 0.6696 0.049 Uiso 1 1 calc R
C56 C 0.3642(2) 0.6721(4) 0.6590(2) 0.0504(19) Uani 1 1 d .
H15A H 0.3726 0.6255 0.6736 0.076 Uiso 1 1 calc R
H15B H 0.3793 0.7094 0.6814 0.076 Uiso 1 1 calc R
H15C H 0.3744 0.6754 0.6328 0.076 Uiso 1 1 calc R
C57 C 0.3406(3) 0.4658(5) 0.5471(3) 0.095(3) Uani 1 1 d .
H17D H 0.3487 0.4401 0.5238 0.142 Uiso 1 1 calc R
H17E H 0.3524 0.4397 0.5764 0.142 Uiso 1 1 calc R
H17F H 0.3545 0.5132 0.5515 0.142 Uiso 1 1 calc R
C58 C 0.2912(3) 0.4719(5) 0.5321(3) 0.074(3) Uani 1 1 d .
H040 H 0.2797 0.4227 0.5332 0.088 Uiso 1 1 calc R
C59 C 0.2675(3) 0.4958(7) 0.4830(3) 0.116(4) Uani 1 1 d .
H16D H 0.2798 0.5422 0.4789 0.175 Uiso 1 1 calc R
H16E H 0.2341 0.4997 0.4759 0.175 Uiso 1 1 calc R
H16F H 0.2732 0.4612 0.4623 0.175 Uiso 1 1 calc R
C60 C 0.1621(3) 0.4388(4) 0.6025(3) 0.071(2) Uani 1 1 d .
H16G H 0.1553 0.4182 0.5719 0.106 Uiso 1 1 calc R
H16H H 0.1359 0.4306 0.6123 0.106 Uiso 1 1 calc R
H16I H 0.1900 0.4165 0.6246 0.106 Uiso 1 1 calc R
C61 C 0.1703(2) 0.5197(3) 0.6007(2) 0.0446(18) Uani 1 1 d .
H124 H 0.1695 0.5407 0.6299 0.054 Uiso 1 1 calc R
C62 C 0.1314(3) 0.5536(4) 0.5612(3) 0.060(2) Uani 1 1 d .
H16A H 0.1345 0.6053 0.5635 0.091 Uiso 1 1 calc R
H16B H 0.1016 0.5395 0.5626 0.091 Uiso 1 1 calc R
H16C H 0.1330 0.5378 0.5318 0.091 Uiso 1 1 calc R
C63 C 0.1433(2) 0.7979(3) 0.64250(19) 0.0260(14) Uani 1 1 d .
C64 C 0.0961(2) 0.7878(3) 0.6171(2) 0.0347(16) Uani 1 1 d .
C65 C 0.0672(2) 0.8467(3) 0.6020(2) 0.0335(15) Uani 1 1 d .
H077 H 0.0352 0.8400 0.5843 0.040 Uiso 1 1 calc R
C66 C 0.0849(2) 0.9162(3) 0.6126(2) 0.0383(16) Uani 1 1 d .
C67 C 0.1313(2) 0.9246(3) 0.6379(2) 0.0370(16) Uani 1 1 d .
H047 H 0.1434 0.9712 0.6455 0.044 Uiso 1 1 calc R
C68 C 0.1614(2) 0.8665(3) 0.6529(2) 0.0333(15) Uani 1 1 d .
C69 C 0.0585(2) 0.6888(3) 0.6449(2) 0.0462(18) Uani 1 1 d .
H11A H 0.0334 0.7204 0.6450 0.069 Uiso 1 1 calc R
H11B H 0.0841 0.6915 0.6748 0.069 Uiso 1 1 calc R
H11C H 0.0470 0.6400 0.6393 0.069 Uiso 1 1 calc R
C70 C 0.0756(2) 0.7117(3) 0.6067(2) 0.0366(16) Uani 1 1 d .
H086 H 0.1008 0.6786 0.6070 0.044 Uiso 1 1 calc R
C71 C 0.0360(3) 0.7046(4) 0.5606(3) 0.076(3) Uani 1 1 d .
H16S H 0.0258 0.6550 0.5558 0.115 Uiso 1 1 calc R
H16T H 0.0464 0.7194 0.5359 0.115 Uiso 1 1 calc R
H16U H 0.0101 0.7347 0.5603 0.115 Uiso 1 1 calc R
C72 C 0.0079(3) 0.9677(4) 0.5593(2) 0.060(2) Uani 1 1 d .
H15D H -0.0114 0.9394 0.5716 0.091 Uiso 1 1 calc R
H15E H 0.0124 0.9418 0.5340 0.091 Uiso 1 1 calc R
H15F H -0.0074 1.0131 0.5478 0.091 Uiso 1 1 calc R
C73 C 0.0541(2) 0.9812(3) 0.5969(3) 0.0499(19) Uani 1 1 d .
H142 H 0.0709 1.0139 0.5832 0.060 Uiso 1 1 calc R
C74 C 0.0506(3) 1.0197(4) 0.6369(3) 0.065(2) Uani 1 1 d .
H16M H 0.0295 1.0600 0.6259 0.097 Uiso 1 1 calc R
H16N H 0.0813 1.0370 0.6565 0.097 Uiso 1 1 calc R
H16O H 0.0388 0.9875 0.6547 0.097 Uiso 1 1 calc R
C75 C 0.2365(2) 0.9193(4) 0.6522(2) 0.0500(18) Uani 1 1 d .
H13A H 0.2296 0.8953 0.6225 0.075 Uiso 1 1 calc R
H13B H 0.2700 0.9195 0.6693 0.075 Uiso 1 1 calc R
H13C H 0.2251 0.9682 0.6468 0.075 Uiso 1 1 calc R
C76 C 0.2124(2) 0.8797(3) 0.68046(19) 0.0310(15) Uani 1 1 d .
H103 H 0.2275 0.8321 0.6884 0.037 Uiso 1 1 calc R
C77 C 0.2209(2) 0.9185(3) 0.7260(2) 0.0452(17) Uani 1 1 d .
H10A H 0.2097 0.9675 0.7196 0.068 Uiso 1 1 calc R
H10B H 0.2541 0.9187 0.7446 0.068 Uiso 1 1 calc R
H10C H 0.2043 0.8942 0.7431 0.068 Uiso 1 1 calc R
C78 C 0.17514(19) 0.4837(3) 0.72286(19) 0.0275(14) Uani 1 1 d .
H029 H 0.1940 0.4778 0.7051 0.033 Uiso 1 1 calc R
C79 C 0.14320(19) 0.5387(3) 0.71850(19) 0.0308(14) Uani 1 1 d .
H036 H 0.1364 0.5762 0.6966 0.037 Uiso 1 1 calc R
C80 C 0.1229(2) 0.5295(3) 0.7518(2) 0.0344(15) Uani 1 1 d .
H097 H 0.1004 0.5592 0.7566 0.041 Uiso 1 1 calc R
C81 C 0.1424(2) 0.4678(3) 0.7764(2) 0.0337(15) Uani 1 1 d .
H088 H 0.1354 0.4488 0.8012 0.040 Uiso 1 1 calc R
C82 C 0.1738(2) 0.4388(3) 0.75881(18) 0.0274(14) Uani 1 1 d .
H022 H 0.1911 0.3965 0.7691 0.033 Uiso 1 1 calc R
C83 C 0.3431(2) 0.5301(3) 0.7282(2) 0.0381(16) Uani 1 1 d .
H09J H 0.3433 0.5809 0.7349 0.057 Uiso 1 1 calc R
H09K H 0.3226 0.5214 0.6962 0.057 Uiso 1 1 calc R
H09L H 0.3745 0.5145 0.7326 0.057 Uiso 1 1 calc R
C84 C 0.32558(19) 0.4888(3) 0.7607(2) 0.0263(14) Uani 1 1 d .
C85 C 0.29389(19) 0.4339(3) 0.74063(19) 0.0251(13) Uani 1 1 d .
H011 H 0.2784 0.4352 0.7081 0.030 Uiso 1 1 calc R
C86 C 0.28311(18) 0.3778(3) 0.7641(2) 0.0248(14) Uani 1 1 d .
C87 C 0.2583(2) 0.3141(3) 0.7336(2) 0.0324(15) Uani 1 1 d .
H09D H 0.2810 0.2771 0.7351 0.049 Uiso 1 1 calc R
H09E H 0.2432 0.3299 0.7015 0.049 Uiso 1 1 calc R
H09F H 0.2349 0.2950 0.7447 0.049 Uiso 1 1 calc R
C88 C 0.37727(19) 0.5543(2) 0.82201(19) 0.0238(13) Uani 1 1 d .
C89 C 0.3685(2) 0.6234(3) 0.8318(2) 0.0280(14) Uani 1 1 d .
H100 H 0.3377 0.6372 0.8273 0.034 Uiso 1 1 calc R
C90 C 0.4043(2) 0.6732(3) 0.8483(2) 0.0289(14) Uani 1 1 d .
C91 C 0.4488(2) 0.6527(3) 0.8543(2) 0.0333(15) Uani 1 1 d .
H055 H 0.4731 0.6865 0.8652 0.040 Uiso 1 1 calc R
C92 C 0.45911(19) 0.5835(3) 0.8448(2) 0.0300(15) Uani 1 1 d .
C93 C 0.4225(2) 0.5348(3) 0.8290(2) 0.0314(15) Uani 1 1 d .
H084 H 0.4287 0.4872 0.8229 0.038 Uiso 1 1 calc R
C94 C 0.39386(19) 0.7479(3) 0.8600(2) 0.0288(14) Uani 1 1 d .
C95 C 0.3866(2) 0.8043(3) 0.8275(2) 0.0317(15) Uani 1 1 d .
C96 C 0.3721(2) 0.8710(3) 0.8377(2) 0.0410(17) Uani 1 1 d .
H125 H 0.3670 0.9087 0.8162 0.049 Uiso 1 1 calc R
C97 C 0.3652(2) 0.8825(3) 0.8788(2) 0.0322(15) Uani 1 1 d .
C98 C 0.3738(2) 0.8277(3) 0.9109(2) 0.0335(15) Uani 1 1 d .
H076 H 0.3697 0.8358 0.9392 0.040 Uiso 1 1 calc R
C99 C 0.3886(2) 0.7601(3) 0.9019(2) 0.0328(15) Uani 1 1 d .
C100 C 0.4419(3) 0.8208(5) 0.7878(3) 0.076(3) Uani 1 1 d .
H13J H 0.4428 0.8727 0.7902 0.114 Uiso 1 1 calc R
H13K H 0.4491 0.8064 0.7609 0.114 Uiso 1 1 calc R
H13L H 0.4647 0.8003 0.8158 0.114 Uiso 1 1 calc R
C101 C 0.3935(2) 0.7944(3) 0.7820(2) 0.0428(17) Uani 1 1 d .
H081 H 0.3920 0.7424 0.7752 0.051 Uiso 1 1 calc R
C102 C 0.3567(3) 0.8318(3) 0.7408(2) 0.053(2) Uani 1 1 d .
H13G H 0.3258 0.8165 0.7384 0.079 Uiso 1 1 calc R
H13H H 0.3615 0.8194 0.7123 0.079 Uiso 1 1 calc R
H13I H 0.3595 0.8833 0.7454 0.079 Uiso 1 1 calc R
C103 C 0.2926(2) 0.9515(3) 0.8682(3) 0.0503(18) Uani 1 1 d .
H13D H 0.2812 0.9353 0.8361 0.075 Uiso 1 1 calc R
H13E H 0.2805 0.9991 0.8697 0.075 Uiso 1 1 calc R
H13F H 0.2823 0.9186 0.8868 0.075 Uiso 1 1 calc R
C104 C 0.3464(2) 0.9540(3) 0.8872(2) 0.0388(16) Uani 1 1 d .
H106 H 0.3558 0.9907 0.8692 0.047 Uiso 1 1 calc R
C105 C 0.3652(3) 0.9766(3) 0.9374(2) 0.056(2) Uani 1 1 d .
H14J H 0.3530 0.9452 0.9552 0.084 Uiso 1 1 calc R
H14K H 0.3557 1.0256 0.9398 0.084 Uiso 1 1 calc R
H14L H 0.3991 0.9738 0.9495 0.084 Uiso 1 1 calc R
C106 C 0.3695(2) 0.7016(4) 0.9667(2) 0.056(2) Uani 1 1 d .
H15S H 0.3720 0.7458 0.9840 0.084 Uiso 1 1 calc R
H15T H 0.3784 0.6614 0.9882 0.084 Uiso 1 1 calc R
H15U H 0.3375 0.6953 0.9453 0.084 Uiso 1 1 calc R
C107 C 0.4017(2) 0.7051(3) 0.9394(2) 0.0395(17) Uani 1 1 d .
H101 H 0.3998 0.6579 0.9242 0.047 Uiso 1 1 calc R
C108 C 0.4502(3) 0.7148(5) 0.9708(3) 0.094(3) Uani 1 1 d .
H06A H 0.4706 0.7117 0.9531 0.141 Uiso 1 1 calc R
H06B H 0.4586 0.6776 0.9944 0.141 Uiso 1 1 calc R
H06C H 0.4538 0.7614 0.9856 0.141 Uiso 1 1 calc R
C109 C 0.5075(2) 0.5626(3) 0.8496(2) 0.0338(15) Uani 1 1 d .
C110 C 0.5378(2) 0.5418(3) 0.8929(2) 0.0404(17) Uani 1 1 d .
C111 C 0.5838(2) 0.5224(3) 0.8971(2) 0.0449(18) Uani 1 1 d .
H104 H 0.6057 0.5091 0.9264 0.054 Uiso 1 1 calc R
C112 C 0.5969(2) 0.5225(3) 0.8593(2) 0.0404(17) Uani 1 1 d .
C113 C 0.5650(2) 0.5429(3) 0.8167(3) 0.0444(17) Uani 1 1 d .
H138 H 0.5741 0.5430 0.7908 0.053 Uiso 1 1 calc R
C114 C 0.5198(2) 0.5633(3) 0.8108(2) 0.0400(17) Uani 1 1 d .
C115 C 0.5527(3) 0.5958(4) 0.9708(2) 0.067(2) Uani 1 1 d .
H14M H 0.5861 0.5870 0.9809 0.100 Uiso 1 1 calc R
H14N H 0.5433 0.5938 0.9975 0.100 Uiso 1 1 calc R
H14O H 0.5456 0.6429 0.9565 0.100 Uiso 1 1 calc R
C116 C 0.5265(2) 0.5393(3) 0.9357(2) 0.0404(16) Uani 1 1 d .
H137 H 0.4929 0.5511 0.9259 0.048 Uiso 1 1 calc R
C117 C 0.5327(4) 0.4663(4) 0.9573(4) 0.098(4) Uani 1 1 d .
H07A H 0.5150 0.4316 0.9341 0.147 Uiso 1 1 calc R
H07B H 0.5215 0.4666 0.9829 0.147 Uiso 1 1 calc R
H07C H 0.5656 0.4535 0.9690 0.147 Uiso 1 1 calc R
C118 C 0.6792(2) 0.5651(4) 0.8834(3) 0.067(2) Uani 1 1 d .
H17M H 0.6805 0.5769 0.9145 0.100 Uiso 1 1 calc R
H17N H 0.6679 0.6062 0.8631 0.100 Uiso 1 1 calc R
H17O H 0.7103 0.5524 0.8847 0.100 Uiso 1 1 calc R
C119 C 0.6465(2) 0.5025(4) 0.8647(3) 0.058(2) Uani 1 1 d .
H098 H 0.6462 0.4920 0.8331 0.070 Uiso 1 1 calc R
C120 C 0.6630(3) 0.4367(4) 0.8931(4) 0.093(3) Uani 1 1 d .
H17J H 0.6928 0.4220 0.8920 0.140 Uiso 1 1 calc R
H17K H 0.6403 0.3986 0.8808 0.140 Uiso 1 1 calc R
H17L H 0.6667 0.4464 0.9252 0.140 Uiso 1 1 calc R
C121 C 0.5026(3) 0.6482(5) 0.7442(3) 0.092(3) Uani 1 1 d .
H2A H 0.5068 0.6884 0.7653 0.138 Uiso 1 1 calc R
H2B H 0.4796 0.6605 0.7139 0.138 Uiso 1 1 calc R
H2C H 0.5322 0.6371 0.7411 0.138 Uiso 1 1 calc R
C122 C 0.4862(2) 0.5846(4) 0.7631(3) 0.0496(19) Uani 1 1 d .
H139 H 0.4563 0.5979 0.7662 0.060 Uiso 1 1 calc R
C123 C 0.4764(3) 0.5225(5) 0.7301(3) 0.091(3) Uani 1 1 d .
H15V H 0.5046 0.5104 0.7245 0.137 Uiso 1 1 calc R
H15W H 0.4518 0.5354 0.7009 0.137 Uiso 1 1 calc R
H15X H 0.4666 0.4816 0.7436 0.137 Uiso 1 1 calc R
C124 C 0.29283(19) 0.3073(3) 0.82962(19) 0.0242(14) Uani 1 1 d .
C125 C 0.3307(2) 0.2633(3) 0.8360(2) 0.0287(14) Uani 1 1 d .
H023 H 0.3548 0.2791 0.8264 0.034 Uiso 1 1 calc R
C126 C 0.33377(18) 0.1971(3) 0.85598(19) 0.0232(13) Uani 1 1 d .
C127 C 0.29875(19) 0.1764(3) 0.87085(19) 0.0261(14) Uani 1 1 d .
H062 H 0.3009 0.1315 0.8854 0.031 Uiso 1 1 calc R
C128 C 0.26031(19) 0.2197(3) 0.86501(19) 0.0261(14) Uani 1 1 d .
C129 C 0.25818(19) 0.2869(3) 0.84459(18) 0.0221(13) Uani 1 1 d .
H020 H 0.2330 0.3179 0.8412 0.027 Uiso 1 1 calc R
C130 C 0.3742(2) 0.1489(3) 0.8627(2) 0.0308(15) Uani 1 1 d .
C131 C 0.4096(2) 0.1422(3) 0.9053(2) 0.0432(17) Uani 1 1 d .
C132 C 0.4464(2) 0.0966(3) 0.9097(2) 0.0449(18) Uani 1 1 d .
H115 H 0.4701 0.0905 0.9392 0.054 Uiso 1 1 calc R
C133 C 0.4495(2) 0.0601(3) 0.8725(2) 0.0400(17) Uani 1 1 d .
C134 C 0.4145(2) 0.0680(3) 0.8301(2) 0.0383(17) Uani 1 1 d .
H061 H 0.4162 0.0426 0.8044 0.046 Uiso 1 1 calc R
C135 C 0.3767(2) 0.1119(3) 0.8237(2) 0.0346(16) Uani 1 1 d .
C136 C 0.4279(4) 0.2565(4) 0.9452(3) 0.123(5) Uani 1 1 d .
H07G H 0.4421 0.2752 0.9766 0.185 Uiso 1 1 calc R
H07H H 0.4027 0.2881 0.9269 0.185 Uiso 1 1 calc R
H07I H 0.4512 0.2538 0.9309 0.185 Uiso 1 1 calc R
C137 C 0.4090(3) 0.1844(4) 0.9467(3) 0.064(2) Uani 1 1 d .
H126 H 0.3758 0.1904 0.9430 0.076 Uiso 1 1 calc R
C138 C 0.4334(3) 0.1494(4) 0.9931(3) 0.076(3) Uani 1 1 d .
H1A H 0.4226 0.1003 0.9920 0.113 Uiso 1 1 calc R
H1B H 0.4265 0.1755 1.0170 0.113 Uiso 1 1 calc R
H1C H 0.4669 0.1496 1.0002 0.113 Uiso 1 1 calc R
C139 C 0.5360(3) 0.0522(5) 0.8952(3) 0.086(3) Uani 1 1 d .
H16P H 0.5416 0.0709 0.9262 0.129 Uiso 1 1 calc R
H16Q H 0.5343 0.0916 0.8741 0.129 Uiso 1 1 calc R
H16R H 0.5613 0.0204 0.8964 0.129 Uiso 1 1 calc R
C140 C 0.4901(2) 0.0111(4) 0.8780(3) 0.054(2) Uani 1 1 d .
H151 H 0.4857 -0.0086 0.8469 0.064 Uiso 1 1 calc R
C141 C 0.4924(3) -0.0509(4) 0.9096(3) 0.076(3) Uani 1 1 d .
H16J H 0.5005 -0.0336 0.9413 0.114 Uiso 1 1 calc R
H16K H 0.5160 -0.0846 0.9085 0.114 Uiso 1 1 calc R
H16L H 0.4622 -0.0745 0.8996 0.114 Uiso 1 1 calc R
C142 C 0.3558(3) 0.1603(4) 0.7433(3) 0.066(2) Uani 1 1 d .
H15M H 0.3805 0.1330 0.7384 0.099 Uiso 1 1 calc R
H15N H 0.3680 0.2065 0.7569 0.099 Uiso 1 1 calc R
H15O H 0.3303 0.1675 0.7137 0.099 Uiso 1 1 calc R
C143 C 0.3381(2) 0.1194(3) 0.7763(2) 0.0381(16) Uani 1 1 d .
H109 H 0.3126 0.1479 0.7802 0.046 Uiso 1 1 calc R
C144 C 0.3183(3) 0.0478(4) 0.7562(3) 0.081(3) Uani 1 1 d .
H15G H 0.3426 0.0190 0.7519 0.122 Uiso 1 1 calc R
H15H H 0.2930 0.0548 0.7264 0.122 Uiso 1 1 calc R
H15I H 0.3064 0.0235 0.7774 0.122 Uiso 1 1 calc R
C145 C 0.22211(18) 0.1936(3) 0.8805(2) 0.0285(15) Uani 1 1 d .
C146 C 0.1912(2) 0.1455(3) 0.85185(19) 0.0314(15) Uani 1 1 d .
C147 C 0.1561(2) 0.1173(3) 0.8683(2) 0.0328(15) Uani 1 1 d .
H049 H 0.1339 0.0847 0.8494 0.039 Uiso 1 1 calc R
C148 C 0.1542(2) 0.1364(3) 0.9102(2) 0.0289(14) Uani 1 1 d .
C149 C 0.1870(2) 0.1860(3) 0.93692(19) 0.0324(15) Uani 1 1 d .
H044 H 0.1861 0.2003 0.9658 0.039 Uiso 1 1 calc R
C150 C 0.22050(19) 0.2148(3) 0.92277(19) 0.0263(14) Uani 1 1 d .
C151 C 0.1622(2) 0.1791(3) 0.7688(2) 0.0452(18) Uani 1 1 d .
H12A H 0.1293 0.1759 0.7642 0.068 Uiso 1 1 calc R
H12B H 0.1662 0.1691 0.7397 0.068 Uiso 1 1 calc R
H12C H 0.1736 0.2270 0.7793 0.068 Uiso 1 1 calc R
C152 C 0.1896(2) 0.1252(3) 0.8050(2) 0.0345(15) Uani 1 1 d .
H063 H 0.2222 0.1271 0.8063 0.041 Uiso 1 1 calc R
C153 C 0.1718(2) 0.0497(3) 0.7893(2) 0.0482(18) Uani 1 1 d .
H11D H 0.1887 0.0156 0.8134 0.072 Uiso 1 1 calc R
H11E H 0.1767 0.0384 0.7608 0.072 Uiso 1 1 calc R
H11F H 0.1387 0.0470 0.7838 0.072 Uiso 1 1 calc R
C154 C 0.1281(2) 0.0255(4) 0.9388(3) 0.059(2) Uani 1 1 d .
H14G H 0.1294 -0.0003 0.9120 0.089 Uiso 1 1 calc R
H14H H 0.1034 0.0057 0.9477 0.089 Uiso 1 1 calc R
H14I H 0.1578 0.0209 0.9646 0.089 Uiso 1 1 calc R
C155 C 0.1180(2) 0.1055(3) 0.9263(2) 0.0372(16) Uani 1 1 d .
H069 H 0.1200 0.1311 0.9551 0.045 Uiso 1 1 calc R
C156 C 0.0691(2) 0.1142(3) 0.8918(2) 0.0472(18) Uani 1 1 d .
H13M H 0.0626 0.1647 0.8849 0.071 Uiso 1 1 calc R
H13N H 0.0472 0.0948 0.9047 0.071 Uiso 1 1 calc R
H13O H 0.0659 0.0888 0.8633 0.071 Uiso 1 1 calc R
C157 C 0.2346(3) 0.3236(4) 0.9740(3) 0.079(3) Uani 1 1 d .
H08A H 0.2057 0.3408 0.9506 0.119 Uiso 1 1 calc R
H08B H 0.2563 0.3632 0.9850 0.119 Uiso 1 1 calc R
H08C H 0.2282 0.3031 0.9999 0.119 Uiso 1 1 calc R
C158 C 0.2552(2) 0.2683(3) 0.9533(2) 0.0370(16) Uani 1 1 d .
H083 H 0.2695 0.2932 0.9335 0.044 Uiso 1 1 calc R
C159 C 0.2942(3) 0.2306(4) 0.9917(3) 0.095(3) Uani 1 1 d .
H59A H 0.2815 0.2074 1.0127 0.142 Uiso 1 1 calc R
H59B H 0.3177 0.2653 1.0089 0.142 Uiso 1 1 calc R
H59C H 0.3084 0.1948 0.9782 0.142 Uiso 1 1 calc R
C160 C 0.3232(4) 0.5161(5) 0.9177(2) 0.090(4) Uani 1 1 d .
H032 H 0.3090 0.5600 0.9199 0.108 Uiso 1 1 calc R
C161 C 0.3666(3) 0.5072(4) 0.9135(2) 0.067(3) Uani 1 1 d .
H157 H 0.3870 0.5436 0.9118 0.081 Uiso 1 1 calc R
C162 C 0.3734(2) 0.4344(4) 0.9122(2) 0.0429(17) Uani 1 1 d .
H096 H 0.3993 0.4116 0.9091 0.051 Uiso 1 1 calc R
C163 C 0.3363(3) 0.4023(3) 0.9161(2) 0.0462(19) Uani 1 1 d .
H113 H 0.3330 0.3523 0.9173 0.055 Uiso 1 1 calc R
C164 C 0.3051(3) 0.4484(5) 0.9183(2) 0.054(2) Uani 1 1 d .
H120 H 0.2758 0.4375 0.9198 0.065 Uiso 1 1 calc R
N1 N 0.19588(14) 0.5951(2) 0.84535(14) 0.0173(10) Uani 1 1 d .
N2 N 0.22526(14) 0.6401(2) 0.77391(15) 0.0210(11) Uani 1 1 d .
N3 N 0.34066(15) 0.5040(2) 0.80561(17) 0.0241(11) Uani 1 1 d .
N4 N 0.29303(15) 0.3766(2) 0.80865(15) 0.0217(11) Uani 1 1 d .
O1 O 0.25736(12) 0.51028(16) 0.81929(11) 0.0185(8) Uani 1 1 d .
Cr1 Cr 0.20123(3) 0.54677(4) 0.78947(3) 0.0197(2) Uani 1 1 d .
Cr2 Cr 0.31083(3) 0.46539(4) 0.84851(3) 0.0215(2) Uani 1 1 d .

loop_
_atom_site_aniso_label
_atom_site_aniso_U_11
_atom_site_aniso_U_22
_atom_site_aniso_U_33
_atom_site_aniso_U_23
_atom_site_aniso_U_13
_atom_site_aniso_U_12
C1 0.027(4) 0.034(3) 0.034(4) -0.004(3) 0.016(3) -0.007(3)
C2 0.009(3) 0.014(3) 0.033(3) 0.000(2) 0.010(3) -0.002(2)
C3 0.012(3) 0.014(3) 0.031(4) -0.006(2) 0.004(3) -0.005(2)
C4 0.014(3) 0.006(3) 0.041(4) 0.001(2) 0.012(3) -0.001(2)
C5 0.023(4) 0.021(3) 0.029(3) -0.001(2) 0.009(3) -0.003(2)
C6 0.023(3) 0.013(3) 0.016(3) -0.004(2) 0.006(2) -0.001(3)
C7 0.023(4) 0.017(3) 0.022(3) -0.005(2) 0.012(3) 0.000(3)
C8 0.010(3) 0.016(3) 0.018(3) 0.002(2) 0.004(2) 0.004(2)
C9 0.015(3) 0.029(3) 0.017(3) -0.001(2) 0.005(2) 0.001(3)
C10 0.016(3) 0.019(3) 0.022(3) -0.004(2) 0.005(3) -0.004(2)
C11 0.016(3) 0.019(3) 0.022(3) -0.004(2) 0.002(2) 0.001(2)
C12 0.016(3) 0.027(3) 0.033(4) 0.005(3) 0.013(3) 0.002(3)
C13 0.029(4) 0.024(3) 0.020(3) 0.002(2) 0.012(3) 0.006(3)
C14 0.029(4) 0.039(4) 0.030(4) 0.005(3) 0.004(3) 0.014(3)
C15 0.047(5) 0.046(4) 0.038(4) 0.001(3) 0.009(4) 0.034(3)
C16 0.041(4) 0.042(4) 0.031(4) -0.005(3) 0.011(3) 0.019(3)
C17 0.034(4) 0.027(3) 0.034(4) 0.002(3) 0.013(3) 0.010(3)
C18 0.046(5) 0.068(5) 0.056(5) -0.021(4) 0.030(4) -0.013(4)
C19 0.024(4) 0.033(3) 0.034(4) -0.001(3) 0.011(3) 0.007(3)
C20 0.074(6) 0.046(4) 0.037(4) -0.002(3) 0.024(4) 0.000(4)
C21 0.157(11) 0.052(6) 0.134(10) -0.026(6) -0.056(8) 0.069(7)
C22 0.069(6) 0.080(6) 0.038(4) 0.002(4) 0.003(4) 0.056(5)
C23 0.108(8) 0.167(10) 0.069(6) 0.046(6) 0.050(6) 0.120(8)
C24 0.056(5) 0.058(5) 0.044(4) -0.015(4) 0.005(4) 0.001(4)
C25 0.035(4) 0.035(4) 0.035(4) -0.009(3) 0.010(3) 0.013(3)
C26 0.066(5) 0.050(4) 0.035(4) -0.004(3) 0.014(4) 0.008(4)
C27 0.020(3) 0.021(3) 0.029(3) 0.010(3) 0.017(3) 0.002(2)
C28 0.029(4) 0.021(3) 0.041(4) 0.009(3) 0.019(3) 0.003(3)
C29 0.028(4) 0.036(4) 0.032(4) 0.011(3) 0.011(3) 0.014(3)
C30 0.060(5) 0.021(3) 0.044(4) 0.017(3) 0.031(4) 0.005(3)
C31 0.032(4) 0.028(3) 0.033(4) 0.004(3) 0.014(3) -0.003(3)
C32 0.029(4) 0.015(3) 0.031(3) 0.003(3) 0.012(3) 0.005(3)
C33 0.053(5) 0.045(4) 0.046(4) -0.008(3) 0.001(4) -0.002(4)
C34 0.027(4) 0.035(4) 0.028(3) 0.002(3) 0.008(3) 0.001(3)
C35 0.061(5) 0.037(4) 0.041(4) -0.005(3) 0.012(3) -0.009(3)
C36 0.053(5) 0.062(5) 0.057(5) 0.015(4) 0.030(4) 0.003(4)
C37 0.080(6) 0.034(4) 0.051(5) 0.017(3) 0.038(4) 0.001(4)
C38 0.082(6) 0.056(5) 0.079(6) 0.036(4) 0.049(5) 0.026(4)
C39 0.051(5) 0.040(4) 0.033(4) 0.015(3) 0.021(3) 0.027(3)
C40 0.025(4) 0.013(3) 0.035(4) 0.007(2) 0.011(3) 0.000(2)
C41 0.039(4) 0.042(4) 0.040(4) -0.014(3) 0.008(3) -0.006(3)
C42 0.030(4) 0.016(3) 0.020(3) -0.003(2) 0.010(3) -0.007(3)
C43 0.020(3) 0.016(3) 0.035(4) 0.007(3) 0.010(3) 0.006(2)
C44 0.031(4) 0.020(3) 0.035(4) -0.003(3) 0.016(3) -0.006(3)
C45 0.035(4) 0.028(3) 0.033(4) 0.010(3) 0.018(3) 0.000(3)
C46 0.016(3) 0.023(3) 0.030(3) 0.000(3) 0.014(3) 0.001(2)
C47 0.027(3) 0.008(3) 0.030(3) 0.002(2) 0.015(3) 0.001(2)
C48 0.037(4) 0.024(3) 0.035(4) 0.012(3) 0.020(3) 0.014(3)
C49 0.048(5) 0.032(4) 0.035(4) 0.010(3) 0.023(3) 0.003(3)
C50 0.050(5) 0.055(5) 0.053(4) -0.004(4) 0.035(4) 0.007(4)
C51 0.070(6) 0.041(4) 0.044(4) -0.009(3) 0.035(4) 0.006(4)
C52 0.069(6) 0.050(4) 0.049(4) -0.006(4) 0.038(4) -0.002(4)
C53 0.056(5) 0.039(4) 0.035(4) -0.003(3) 0.025(3) 0.003(3)
C54 0.058(5) 0.033(4) 0.120(7) 0.012(4) 0.054(5) 0.005(4)
C55 0.042(5) 0.041(4) 0.056(4) -0.010(3) 0.037(4) -0.002(3)
C56 0.053(5) 0.055(5) 0.060(5) 0.002(4) 0.040(4) -0.002(4)
C57 0.089(8) 0.101(7) 0.096(7) -0.041(6) 0.038(6) 0.017(6)
C58 0.067(6) 0.088(6) 0.082(6) -0.032(5) 0.045(5) -0.001(5)
C59 0.066(7) 0.239(14) 0.056(6) -0.043(7) 0.036(5) -0.028(7)
C60 0.114(7) 0.039(4) 0.075(6) -0.023(4) 0.054(5) -0.027(4)
C61 0.061(5) 0.034(4) 0.051(4) -0.016(3) 0.036(4) -0.016(3)
C62 0.060(6) 0.053(5) 0.081(6) -0.021(4) 0.040(5) -0.012(4)
C63 0.025(4) 0.028(3) 0.029(3) 0.012(3) 0.015(3) 0.010(3)
C64 0.043(5) 0.040(4) 0.033(4) 0.006(3) 0.026(3) -0.006(3)
C65 0.021(4) 0.038(4) 0.041(4) 0.013(3) 0.011(3) 0.012(3)
C66 0.030(4) 0.029(4) 0.062(5) 0.021(3) 0.025(4) 0.014(3)
C67 0.048(5) 0.022(3) 0.051(4) 0.015(3) 0.030(4) 0.011(3)
C68 0.036(4) 0.028(4) 0.039(4) 0.006(3) 0.017(3) 0.005(3)
C69 0.049(5) 0.032(4) 0.068(5) 0.009(3) 0.034(4) 0.001(3)
C70 0.040(4) 0.032(4) 0.040(4) 0.007(3) 0.017(3) -0.003(3)
C71 0.095(7) 0.066(5) 0.048(5) -0.001(4) 0.003(5) -0.029(5)
C72 0.063(6) 0.058(5) 0.063(5) 0.022(4) 0.027(4) 0.044(4)
C73 0.044(5) 0.036(4) 0.076(5) 0.016(4) 0.031(4) 0.018(3)
C74 0.051(5) 0.061(5) 0.075(6) -0.002(4) 0.014(4) 0.021(4)
C75 0.034(4) 0.060(5) 0.061(5) 0.010(4) 0.023(4) -0.005(3)
C76 0.045(4) 0.019(3) 0.033(4) -0.001(3) 0.019(3) 0.001(3)
C77 0.050(5) 0.036(4) 0.053(4) -0.001(3) 0.022(4) -0.006(3)
C78 0.021(4) 0.028(3) 0.034(4) -0.006(3) 0.012(3) -0.006(3)
C79 0.028(4) 0.026(3) 0.029(3) -0.002(3) 0.001(3) 0.000(3)
C80 0.021(4) 0.039(4) 0.041(4) -0.020(3) 0.008(3) -0.008(3)
C81 0.034(4) 0.035(4) 0.031(3) -0.011(3) 0.010(3) -0.023(3)
C82 0.031(4) 0.015(3) 0.025(3) 0.000(2) -0.004(3) -0.004(3)
C83 0.032(4) 0.028(3) 0.061(4) -0.001(3) 0.027(3) -0.003(3)
C84 0.016(3) 0.024(3) 0.041(4) 0.016(3) 0.013(3) 0.016(3)
C85 0.023(3) 0.021(3) 0.026(3) 0.001(3) 0.003(3) 0.001(3)
C86 0.015(3) 0.014(3) 0.039(4) -0.001(3) 0.002(3) 0.000(2)
C87 0.039(4) 0.021(3) 0.037(4) -0.007(3) 0.014(3) -0.002(3)
C88 0.021(4) 0.007(3) 0.046(4) -0.001(2) 0.016(3) -0.003(2)
C89 0.019(4) 0.021(3) 0.046(4) 0.002(3) 0.013(3) 0.002(3)
C90 0.020(4) 0.025(3) 0.042(4) -0.001(3) 0.013(3) 0.005(3)
C91 0.019(4) 0.022(3) 0.058(4) -0.012(3) 0.013(3) -0.008(3)
C92 0.012(3) 0.027(3) 0.051(4) -0.003(3) 0.012(3) -0.001(3)
C93 0.033(4) 0.013(3) 0.051(4) -0.009(3) 0.018(3) -0.006(3)
C94 0.023(4) 0.011(3) 0.054(4) 0.000(3) 0.015(3) -0.003(2)
C95 0.033(4) 0.018(3) 0.056(4) 0.000(3) 0.030(3) -0.004(3)
C96 0.058(5) 0.017(3) 0.060(5) 0.007(3) 0.035(4) -0.006(3)
C97 0.037(4) 0.020(3) 0.047(4) -0.003(3) 0.023(3) 0.003(3)
C98 0.034(4) 0.022(3) 0.047(4) -0.002(3) 0.016(3) -0.002(3)
C99 0.044(4) 0.012(3) 0.042(4) -0.006(3) 0.015(3) -0.003(3)
C100 0.064(6) 0.100(7) 0.090(6) 0.027(5) 0.058(5) 0.011(5)
C101 0.053(5) 0.027(3) 0.066(5) 0.000(3) 0.042(4) 0.000(3)
C102 0.084(6) 0.025(4) 0.061(5) 0.004(3) 0.040(4) -0.005(4)
C103 0.047(5) 0.033(4) 0.072(5) -0.003(4) 0.024(4) 0.014(3)
C104 0.052(5) 0.017(3) 0.052(4) 0.006(3) 0.024(3) 0.008(3)
C105 0.082(6) 0.025(4) 0.067(5) -0.009(3) 0.034(4) -0.001(4)
C106 0.046(5) 0.045(4) 0.060(5) 0.016(4) -0.002(4) -0.003(3)
C107 0.051(5) 0.024(3) 0.038(4) 0.000(3) 0.011(4) 0.009(3)
C108 0.047(6) 0.125(8) 0.107(7) 0.062(6) 0.023(5) 0.042(5)
C109 0.030(4) 0.023(3) 0.048(4) -0.012(3) 0.013(3) 0.000(3)
C110 0.040(4) 0.025(3) 0.057(5) -0.018(3) 0.019(4) -0.005(3)
C111 0.033(4) 0.037(4) 0.064(5) -0.014(3) 0.017(4) -0.003(3)
C112 0.024(4) 0.039(4) 0.062(5) -0.014(3) 0.020(4) 0.001(3)
C113 0.033(4) 0.036(4) 0.076(5) -0.009(4) 0.033(4) -0.002(3)
C114 0.022(4) 0.032(4) 0.067(5) -0.008(3) 0.017(4) -0.007(3)
C115 0.079(6) 0.062(5) 0.046(5) -0.006(4) 0.008(4) -0.008(4)
C116 0.027(4) 0.036(4) 0.052(4) -0.014(3) 0.008(3) 0.005(3)
C117 0.156(10) 0.043(5) 0.153(9) 0.000(5) 0.123(8) 0.008(5)
C118 0.028(5) 0.074(6) 0.090(6) 0.023(5) 0.014(4) 0.003(4)
C119 0.023(4) 0.078(6) 0.077(6) -0.007(4) 0.023(4) 0.005(4)
C120 0.052(6) 0.059(5) 0.189(11) 0.029(6) 0.067(6) 0.028(4)
C121 0.061(6) 0.086(7) 0.120(8) 0.033(6) 0.022(6) 0.002(5)
C122 0.025(4) 0.055(5) 0.075(5) 0.005(4) 0.025(4) 0.004(3)
C123 0.086(7) 0.104(8) 0.064(6) -0.015(5) 0.005(5) 0.011(6)
C124 0.022(4) 0.008(3) 0.034(3) -0.003(2) 0.000(3) 0.001(3)
C125 0.026(4) 0.019(3) 0.049(4) -0.004(3) 0.022(3) -0.001(3)
C126 0.018(3) 0.012(3) 0.036(4) -0.001(2) 0.006(3) 0.005(2)
C127 0.021(4) 0.018(3) 0.035(4) 0.005(3) 0.005(3) 0.000(3)
C128 0.028(4) 0.018(3) 0.031(3) 0.001(3) 0.009(3) 0.005(3)
C129 0.018(3) 0.008(3) 0.040(4) -0.002(2) 0.009(3) 0.005(2)
C130 0.023(4) 0.016(3) 0.054(4) 0.005(3) 0.014(3) 0.003(3)
C131 0.034(4) 0.034(4) 0.060(5) -0.013(3) 0.015(4) 0.007(3)
C132 0.035(4) 0.036(4) 0.056(5) 0.002(3) 0.007(3) 0.007(3)
C133 0.039(4) 0.027(4) 0.059(5) 0.005(3) 0.024(4) 0.013(3)
C134 0.051(5) 0.014(3) 0.064(5) 0.004(3) 0.038(4) 0.005(3)
C135 0.030(4) 0.018(3) 0.066(5) 0.007(3) 0.029(4) -0.002(3)
C136 0.141(10) 0.054(6) 0.102(8) -0.041(5) -0.039(7) 0.034(6)
C137 0.046(5) 0.064(5) 0.059(5) -0.014(4) -0.006(4) 0.030(4)
C138 0.070(6) 0.074(6) 0.072(6) -0.033(5) 0.015(5) -0.004(5)
C139 0.047(6) 0.083(6) 0.121(8) -0.004(6) 0.022(5) 0.034(5)
C140 0.031(5) 0.047(4) 0.075(5) 0.009(4) 0.010(4) 0.023(3)
C141 0.068(6) 0.064(6) 0.091(6) 0.015(5) 0.023(5) 0.039(5)
C142 0.051(5) 0.088(6) 0.063(5) 0.011(4) 0.026(4) 0.003(4)
C143 0.045(4) 0.029(3) 0.046(4) -0.003(3) 0.023(4) -0.001(3)
C144 0.094(7) 0.049(5) 0.079(6) -0.001(4) 0.006(5) -0.029(5)
C145 0.010(3) 0.017(3) 0.057(4) 0.020(3) 0.009(3) 0.003(2)
C146 0.043(4) 0.009(3) 0.032(4) -0.004(3) 0.001(3) 0.007(3)
C147 0.022(4) 0.017(3) 0.060(5) -0.001(3) 0.016(3) -0.003(3)
C148 0.027(4) 0.019(3) 0.043(4) 0.008(3) 0.016(3) 0.002(3)
C149 0.040(4) 0.036(4) 0.019(3) 0.005(3) 0.009(3) 0.000(3)
C150 0.020(4) 0.025(3) 0.027(3) 0.008(3) 0.002(3) -0.004(3)
C151 0.044(5) 0.047(4) 0.046(4) -0.014(3) 0.017(3) -0.018(3)
C152 0.019(4) 0.037(4) 0.054(4) -0.007(3) 0.021(3) -0.009(3)
C153 0.053(5) 0.040(4) 0.057(5) -0.018(3) 0.026(4) -0.007(3)
C154 0.048(5) 0.065(5) 0.065(5) 0.028(4) 0.021(4) -0.006(4)
C155 0.041(4) 0.034(4) 0.042(4) 0.005(3) 0.021(3) -0.008(3)
C156 0.035(4) 0.045(4) 0.063(5) 0.011(3) 0.019(4) -0.004(3)
C157 0.059(6) 0.050(5) 0.123(8) -0.039(5) 0.028(5) -0.012(4)
C158 0.043(4) 0.030(4) 0.034(4) 0.000(3) 0.009(3) -0.012(3)
C159 0.072(7) 0.064(6) 0.095(7) -0.004(5) -0.031(5) -0.015(5)
C160 0.160(10) 0.064(6) 0.013(4) -0.013(4) -0.007(5) 0.081(7)
C161 0.108(8) 0.039(5) 0.033(4) -0.013(3) 0.000(5) -0.054(5)
C162 0.027(4) 0.050(5) 0.045(4) 0.001(3) 0.006(3) 0.008(3)
C163 0.054(5) 0.029(4) 0.037(4) 0.005(3) -0.005(4) -0.022(4)
C164 0.034(5) 0.097(7) 0.029(4) 0.012(4) 0.009(3) 0.012(5)
N1 0.017(3) 0.016(2) 0.024(3) 0.0024(19) 0.014(2) -0.002(2)
N2 0.017(3) 0.015(2) 0.034(3) -0.002(2) 0.013(2) 0.002(2)
N3 0.020(3) 0.012(2) 0.047(3) 0.004(2) 0.019(2) 0.008(2)
N4 0.023(3) 0.009(2) 0.030(3) 0.006(2) 0.006(2) 0.0069(19)
O1 0.026(2) 0.0081(17) 0.028(2) -0.0019(15) 0.0170(17) -0.0032(15)
Cr1 0.0205(5) 0.0129(4) 0.0276(5) -0.0011(4) 0.0110(4) -0.0014(4)
Cr2 0.0234(6) 0.0107(4) 0.0303(5) 0.0001(4) 0.0097(4) 0.0010(4)

loop_
_atom_type_symbol
_atom_type_description
_atom_type_scat_dispersion_real
_atom_type_scat_dispersion_imag
_atom_type_scat_source
C C 0.0033 0.0016 'International Tables Vol C Tables 4.2.6.8 and 6.1.1.4'
H H 0.0000 0.0000 'International Tables Vol C Tables 4.2.6.8 and 6.1.1.4'
N N 0.0061 0.0033 'International Tables Vol C Tables 4.2.6.8 and 6.1.1.4'
O O 0.0106 0.0060 'International Tables Vol C Tables 4.2.6.8 and 6.1.1.4'
Cr Cr 0.3209 0.6236 'International Tables Vol C Tables 4.2.6.8 and 6.1.1.4'

loop_
_geom_angle_atom_site_label_1
_geom_angle_atom_site_label_2
_geom_angle_atom_site_label_3
_geom_angle
C2 C1 H05A 109.5
C2 C1 H05B 109.5
H05A C1 H05B 109.5
C2 C1 H05C 109.5
H05A C1 H05C 109.5
H05B C1 H05C 109.5
N1 C2 C3 122.2(5)
N1 C2 C1 119.9(4)
C3 C2 C1 117.9(5)
C2 C3 C4 126.5(5)
C2 C3 H018 116.7
C4 C3 H018 116.7
N2 C4 C3 123.5(4)
N2 C4 C5 120.2(5)
C3 C4 C5 116.3(4)
C4 C5 H01A 109.5
C4 C5 H01B 109.5
H01A C5 H01B 109.5
C4 C5 H01C 109.5
H01A C5 H01C 109.5
H01B C5 H01C 109.5
C7 C6 C11 119.3(5)
C7 C6 N1 118.6(4)
C11 C6 N1 122.0(4)
C6 C7 C8 122.1(5)
C6 C7 H028 118.9
C8 C7 H028 118.9
C7 C8 C9 117.7(4)
C7 C8 C12 121.2(4)
C9 C8 C12 121.1(4)
C10 C9 C8 121.5(5)
C10 C9 H016 119.2
C8 C9 H016 119.2
C9 C10 C11 118.8(5)
C9 C10 C27 118.6(5)
C11 C10 C27 122.6(5)
C10 C11 C6 120.5(5)
C10 C11 H3 119.7
C6 C11 H3 119.7
C17 C12 C13 120.8(5)
C17 C12 C8 119.3(5)
C13 C12 C8 119.8(5)
C14 C13 C12 118.6(5)
C14 C13 C19 119.9(5)
C12 C13 C19 121.5(5)
C13 C14 C15 122.7(5)
C13 C14 H141 118.6
C15 C14 H141 118.6
C14 C15 C16 116.6(5)
C14 C15 C22 121.7(6)
C16 C15 C22 121.7(6)
C17 C16 C15 122.7(6)
C17 C16 H082 118.6
C15 C16 H082 118.6
C16 C17 C12 118.5(5)
C16 C17 C25 119.3(5)
C12 C17 C25 122.1(5)
C19 C18 H14D 109.5
C19 C18 H14E 109.5
H14D C18 H14E 109.5
C19 C18 H14F 109.5
H14D C18 H14F 109.5
H14E C18 H14F 109.5
C13 C19 C20 111.5(5)
C13 C19 C18 112.7(5)
C20 C19 C18 108.4(5)
C13 C19 H051 108.0
C20 C19 H051 108.0
C18 C19 H051 108.0
C19 C20 H12D 109.5
C19 C20 H12E 109.5
H12D C20 H12E 109.5
C19 C20 H12F 109.5
H12D C20 H12F 109.5
H12E C20 H12F 109.5
C22 C21 H09A 109.5
C22 C21 H09B 109.5
H09A C21 H09B 109.5
C22 C21 H09C 109.5
H09A C21 H09C 109.5
H09B C21 H09C 109.5
C15 C22 C21 112.3(7)
C15 C22 C23 108.7(6)
C21 C22 C23 113.5(8)
C15 C22 H166 107.3
C21 C22 H166 107.3
C23 C22 H166 107.3
C22 C23 H17G 109.5
C22 C23 H17H 109.5
H17G C23 H17H 109.5
C22 C23 H17I 109.5
H17G C23 H17I 109.5
H17H C23 H17I 109.5
C25 C24 H11J 109.5
C25 C24 H11K 109.5
H11J C24 H11K 109.5
C25 C24 H11L 109.5
H11J C24 H11L 109.5
H11K C24 H11L 109.5
C26 C25 C17 109.7(5)
C26 C25 C24 111.1(5)
C17 C25 C24 112.3(5)
C26 C25 H085 107.8
C17 C25 H085 107.8
C24 C25 H085 107.8
C25 C26 H11G 109.5
C25 C26 H11H 109.5
H11G C26 H11H 109.5
C25 C26 H11I 109.5
H11G C26 H11I 109.5
H11H C26 H11I 109.5
C32 C27 C28 120.8(5)
C32 C27 C10 121.4(5)
C28 C27 C10 117.7(5)
C29 C28 C27 119.0(5)
C29 C28 C34 119.5(5)
C27 C28 C34 121.5(5)
C30 C29 C28 121.0(6)
C30 C29 H089 119.5
C28 C29 H089 119.5
C29 C30 C31 119.6(5)
C29 C30 C37 120.1(6)
C31 C30 C37 120.1(6)
C30 C31 C32 120.8(5)
C30 C31 H064 119.6
C32 C31 H064 119.6
C27 C32 C31 118.8(5)
C27 C32 C40 122.3(5)
C31 C32 C40 119.0(5)
C34 C33 H12G 109.5
C34 C33 H12H 109.5
H12G C33 H12H 109.5
C34 C33 H12I 109.5
H12G C33 H12I 109.5
H12H C33 H12I 109.5
C33 C34 C35 110.9(5)
C33 C34 C28 111.0(5)
C35 C34 C28 112.5(5)
C33 C34 H053 107.4
C35 C34 H053 107.4
C28 C34 H053 107.4
C34 C35 H14A 109.5
C34 C35 H14B 109.5
H14A C35 H14B 109.5
C34 C35 H14C 109.5
H14A C35 H14C 109.5
H14B C35 H14C 109.5
C37 C36 H15P 109.5
C37 C36 H15Q 109.5
H15P C36 H15Q 109.5
C37 C36 H15R 109.5
H15P C36 H15R 109.5
H15Q C36 H15R 109.5
C36 C37 C38 112.1(6)
C36 C37 C30 112.3(5)
C38 C37 C30 110.6(6)
C36 C37 H134 107.2
C38 C37 H134 107.2
C30 C37 H134 107.2
C37 C38 H17A 109.5
C37 C38 H17B 109.5
H17A C38 H17B 109.5
C37 C38 H17C 109.5
H17A C38 H17C 109.5
H17B C38 H17C 109.5
C40 C39 H09G 109.5
C40 C39 H09H 109.5
H09G C39 H09H 109.5
C40 C39 H09I 109.5
H09G C39 H09I 109.5
H09H C39 H09I 109.5
C32 C40 C39 112.1(5)
C32 C40 C41 114.4(5)
C39 C40 C41 109.9(5)
C32 C40 H042 106.6
C39 C40 H042 106.6
C41 C40 H042 106.6
C40 C41 H07D 109.5
C40 C41 H07E 109.5
H07D C41 H07E 109.5
C40 C41 H07F 109.5
H07D C41 H07F 109.5
H07E C41 H07F 109.5
C47 C42 C43 119.8(5)
C47 C42 N2 119.9(5)
C43 C42 N2 120.2(5)
C44 C43 C42 121.1(5)
C44 C43 H027 119.4
C42 C43 H027 119.4
C43 C44 C45 117.5(5)
C43 C44 C48 122.3(5)
C45 C44 C48 120.2(5)
C46 C45 C44 121.7(5)
C46 C45 H024 119.1
C44 C45 H024 119.1
C47 C46 C45 119.1(5)
C47 C46 C63 119.3(5)
C45 C46 C63 121.5(5)
C46 C47 C42 120.7(5)
C46 C47 H010 119.7
C42 C47 H010 119.7
C49 C48 C53 120.4(5)
C49 C48 C44 120.8(5)
C53 C48 C44 118.9(5)
C48 C49 C50 117.8(6)
C48 C49 C55 122.8(5)
C50 C49 C55 119.3(6)
C51 C50 C49 122.1(6)
C51 C50 H149 119.0
C49 C50 H149 119.0
C52 C51 C50 118.9(6)
C52 C51 C58 119.6(7)
C50 C51 C58 121.5(7)
C51 C52 C53 122.3(7)
C51 C52 H118 118.8
C53 C52 H118 118.8
C52 C53 C48 118.5(6)
C52 C53 C61 120.6(6)
C48 C53 C61 120.8(5)
C55 C54 H15J 109.5
C55 C54 H15K 109.5
H15J C54 H15K 109.5
C55 C54 H15L 109.5
H15J C54 H15L 109.5
H15K C54 H15L 109.5
C56 C55 C54 110.2(5)
C56 C55 C49 114.8(5)
C54 C55 C49 110.0(6)
C56 C55 H092 107.1
C54 C55 H092 107.1
C49 C55 H092 107.1
C55 C56 H15A 109.5
C55 C56 H15B 109.5
H15A C56 H15B 109.5
C55 C56 H15C 109.5
H15A C56 H15C 109.5
H15B C56 H15C 109.5
C58 C57 H17D 109.5
C58 C57 H17E 109.5
H17D C57 H17E 109.5
C58 C57 H17F 109.5
H17D C57 H17F 109.5
H17E C57 H17F 109.5
C57 C58 C59 114.9(7)
C57 C58 C51 114.0(7)
C59 C58 C51 110.6(7)
C57 C58 H040 105.5
C59 C58 H040 105.5
C51 C58 H040 105.5
C58 C59 H16D 109.5
C58 C59 H16E 109.5
H16D C59 H16E 109.5
C58 C59 H16F 109.5
H16D C59 H16F 109.5
H16E C59 H16F 109.5
C61 C60 H16G 109.5
C61 C60 H16H 109.5
H16G C60 H16H 109.5
C61 C60 H16I 109.5
H16G C60 H16I 109.5
H16H C60 H16I 109.5
C62 C61 C53 111.2(5)
C62 C61 C60 110.6(6)
C53 C61 C60 113.3(6)
C62 C61 H124 107.1
C53 C61 H124 107.1
C60 C61 H124 107.1
C61 C62 H16A 109.5
C61 C62 H16B 109.5
H16A C62 H16B 109.5
C61 C62 H16C 109.5
H16A C62 H16C 109.5
H16B C62 H16C 109.5
C64 C63 C68 120.4(5)
C64 C63 C46 120.2(5)
C68 C63 C46 119.3(5)
C63 C64 C65 119.5(6)
C63 C64 C70 120.6(5)
C65 C64 C70 119.9(6)
C64 C65 C66 120.7(6)
C64 C65 H077 119.6
C66 C65 H077 119.6
C67 C66 C65 118.5(5)
C67 C66 C73 119.7(6)
C65 C66 C73 121.8(6)
C66 C67 C68 122.0(6)
C66 C67 H047 119.0
C68 C67 H047 119.0
C63 C68 C67 118.8(6)
C63 C68 C76 122.0(5)
C67 C68 C76 119.2(5)
C70 C69 H11A 109.5
C70 C69 H11B 109.5
H11A C69 H11B 109.5
C70 C69 H11C 109.5
H11A C69 H11C 109.5
H11B C69 H11C 109.5
C71 C70 C69 108.6(6)
C71 C70 C64 114.1(5)
C69 C70 C64 109.3(5)
C71 C70 H086 108.2
C69 C70 H086 108.2
C64 C70 H086 108.2
C70 C71 H16S 109.5
C70 C71 H16T 109.5
H16S C71 H16T 109.5
C70 C71 H16U 109.5
H16S C71 H16U 109.5
H16T C71 H16U 109.5
C73 C72 H15D 109.5
C73 C72 H15E 109.5
H15D C72 H15E 109.5
C73 C72 H15F 109.5
H15D C72 H15F 109.5
H15E C72 H15F 109.5
C74 C73 C72 113.2(6)
C74 C73 C66 110.8(6)
C72 C73 C66 115.0(6)
C74 C73 H142 105.6
C72 C73 H142 105.6
C66 C73 H142 105.6
C73 C74 H16M 109.5
C73 C74 H16N 109.5
H16M C74 H16N 109.5
C73 C74 H16O 109.5
H16M C74 H16O 109.5
H16N C74 H16O 109.5
C76 C75 H13A 109.5
C76 C75 H13B 109.5
H13A C75 H13B 109.5
C76 C75 H13C 109.5
H13A C75 H13C 109.5
H13B C75 H13C 109.5
C68 C76 C77 113.0(5)
C68 C76 C75 112.3(5)
C77 C76 C75 110.1(5)
C68 C76 H103 107.0
C77 C76 H103 107.0
C75 C76 H103 107.0
C76 C77 H10A 109.5
C76 C77 H10B 109.5
H10A C77 H10B 109.5
C76 C77 H10C 109.5
H10A C77 H10C 109.5
H10B C77 H10C 109.5
C79 C78 C82 106.9(5)
C79 C78 Cr1 72.8(3)
C82 C78 Cr1 72.1(3)
C79 C78 H029 126.5
C82 C78 H029 126.5
Cr1 C78 H029 120.4
C78 C79 C80 109.2(5)
C78 C79 Cr1 71.2(3)
C80 C79 Cr1 72.7(3)
C78 C79 H036 125.4
C80 C79 H036 125.4
Cr1 C79 H036 122.3
C81 C80 C79 106.6(5)
C81 C80 Cr1 71.0(3)
C79 C80 Cr1 71.6(3)
C81 C80 H097 126.7
C79 C80 H097 126.7
Cr1 C80 H097 122.4
C82 C81 C80 109.6(5)
C82 C81 Cr1 72.3(3)
C80 C81 Cr1 73.3(3)
C82 C81 H088 125.2
C80 C81 H088 125.2
Cr1 C81 H088 120.8
C81 C82 C78 107.7(5)
C81 C82 Cr1 72.0(3)
C78 C82 Cr1 71.5(3)
C81 C82 H022 126.1
C78 C82 H022 126.1
Cr1 C82 H022 122.0
C84 C83 H09J 109.5
C84 C83 H09K 109.5
H09J C83 H09K 109.5
C84 C83 H09L 109.5
H09J C83 H09L 109.5
H09K C83 H09L 109.5
N3 C84 C85 122.9(5)
N3 C84 C83 120.9(5)
C85 C84 C83 116.3(5)
C86 C85 C84 126.1(5)
C86 C85 H011 117.0
C84 C85 H011 117.0
N4 C86 C85 124.2(5)
N4 C86 C87 120.6(5)
C85 C86 C87 115.3(5)
C86 C87 H09D 109.5
C86 C87 H09E 109.5
H09D C87 H09E 109.5
C86 C87 H09F 109.5
H09D C87 H09F 109.5
H09E C87 H09F 109.5
C89 C88 C93 118.9(5)
C89 C88 N3 120.6(5)
C93 C88 N3 120.5(4)
C88 C89 C90 121.1(5)
C88 C89 H100 119.5
C90 C89 H100 119.5
C91 C90 C89 118.8(5)
C91 C90 C94 121.2(5)
C89 C90 C94 120.0(5)
C90 C91 C92 121.9(5)
C90 C91 H055 119.1
C92 C91 H055 119.1
C91 C92 C93 117.6(5)
C91 C92 C109 121.4(5)
C93 C92 C109 120.9(5)
C88 C93 C92 121.6(5)
C88 C93 H084 119.2
C92 C93 H084 119.2
C99 C94 C95 120.0(5)
C99 C94 C90 119.0(5)
C95 C94 C90 120.8(5)
C96 C95 C94 118.9(5)
C96 C95 C101 119.1(5)
C94 C95 C101 122.0(5)
C97 C96 C95 121.2(5)
C97 C96 H125 119.4
C95 C96 H125 119.4
C96 C97 C98 119.5(5)
C96 C97 C104 119.6(5)
C98 C97 C104 120.9(5)
C97 C98 C99 121.0(6)
C97 C98 H076 119.5
C99 C98 H076 119.5
C94 C99 C98 119.4(5)
C94 C99 C107 121.6(5)
C98 C99 C107 118.8(5)
C101 C100 H13J 109.5
C101 C100 H13K 109.5
H13J C100 H13K 109.5
C101 C100 H13L 109.5
H13J C100 H13L 109.5
H13K C100 H13L 109.5
C95 C101 C100 108.7(6)
C95 C101 C102 114.0(5)
C100 C101 C102 110.0(6)
C95 C101 H081 108.0
C100 C101 H081 108.0
C102 C101 H081 108.0
C101 C102 H13G 109.5
C101 C102 H13H 109.5
H13G C102 H13H 109.5
C101 C102 H13I 109.5
H13G C102 H13I 109.5
H13H C102 H13I 109.5
C104 C103 H13D 109.5
C104 C103 H13E 109.5
H13D C103 H13E 109.5
C104 C103 H13F 109.5
H13D C103 H13F 109.5
H13E C103 H13F 109.5
C105 C104 C97 113.5(5)
C105 C104 C103 110.7(5)
C97 C104 C103 109.5(5)
C105 C104 H106 107.6
C97 C104 H106 107.6
C103 C104 H106 107.6
C104 C105 H14J 109.5
C104 C105 H14K 109.5
H14J C105 H14K 109.5
C104 C105 H14L 109.5
H14J C105 H14L 109.5
H14K C105 H14L 109.5
C107 C106 H15S 109.5
C107 C106 H15T 109.5
H15S C106 H15T 109.5
C107 C106 H15U 109.5
H15S C106 H15U 109.5
H15T C106 H15U 109.5
C108 C107 C99 110.4(6)
C108 C107 C106 110.8(6)
C99 C107 C106 114.6(5)
C108 C107 H101 106.9
C99 C107 H101 106.9
C106 C107 H101 106.9
C107 C108 H06A 109.5
C107 C108 H06B 109.5
H06A C108 H06B 109.5
C107 C108 H06C 109.5
H06A C108 H06C 109.5
H06B C108 H06C 109.5
C110 C109 C114 122.7(6)
C110 C109 C92 117.8(6)
C114 C109 C92 119.4(6)
C109 C110 C111 117.3(6)
C109 C110 C116 125.2(6)
C111 C110 C116 117.5(6)
C112 C111 C110 121.2(6)
C112 C111 H104 119.4
C110 C111 H104 119.4
C111 C112 C113 119.1(6)
C111 C112 C119 120.4(6)
C113 C112 C119 120.5(6)
C112 C113 C114 122.1(6)
C112 C113 H138 118.9
C114 C113 H138 118.9
C113 C114 C109 117.5(6)
C113 C114 C122 119.8(6)
C109 C114 C122 122.7(6)
C116 C115 H14M 109.5
C116 C115 H14N 109.5
H14M C115 H14N 109.5
C116 C115 H14O 109.5
H14M C115 H14O 109.5
H14N C115 H14O 109.5
C110 C116 C117 113.2(5)
C110 C116 C115 112.1(6)
C117 C116 C115 111.5(6)
C110 C116 H137 106.5
C117 C116 H137 106.5
C115 C116 H137 106.5
C116 C117 H07A 109.5
C116 C117 H07B 109.5
H07A C117 H07B 109.5
C116 C117 H07C 109.5
H07A C117 H07C 109.5
H07B C117 H07C 109.5
C119 C118 H17M 109.5
C119 C118 H17N 109.5
H17M C118 H17N 109.5
C119 C118 H17O 109.5
H17M C118 H17O 109.5
H17N C118 H17O 109.5
C120 C119 C118 112.2(7)
C120 C119 C112 112.2(6)
C118 C119 C112 110.6(6)
C120 C119 H098 107.2
C118 C119 H098 107.2
C112 C119 H098 107.2
C119 C120 H17J 109.5
C119 C120 H17K 109.5
H17J C120 H17K 109.5
C119 C120 H17L 109.5
H17J C120 H17L 109.5
H17K C120 H17L 109.5
C122 C121 H2A 109.5
C122 C121 H2B 109.5
H2A C121 H2B 109.5
C122 C121 H2C 109.5
H2A C121 H2C 109.5
H2B C121 H2C 109.5
C121 C122 C123 111.3(7)
C121 C122 C114 112.5(6)
C123 C122 C114 110.7(6)
C121 C122 H139 107.4
C123 C122 H139 107.4
C114 C122 H139 107.4
C122 C123 H15V 109.5
C122 C123 H15W 109.5
H15V C123 H15W 109.5
C122 C123 H15X 109.5
H15V C123 H15X 109.5
H15W C123 H15X 109.5
C129 C124 C125 120.6(5)
C129 C124 N4 122.3(5)
C125 C124 N4 117.0(5)
C126 C125 C124 121.2(5)
C126 C125 H023 119.4
C124 C125 H023 119.4
C125 C126 C127 118.1(5)
C125 C126 C130 121.6(5)
C127 C126 C130 120.2(5)
C126 C127 C128 121.9(5)
C126 C127 H062 119.1
C128 C127 H062 119.1
C127 C128 C129 118.6(5)
C127 C128 C145 119.8(5)
C129 C128 C145 121.6(5)
C124 C129 C128 119.5(5)
C124 C129 H020 120.2
C128 C129 H020 120.2
C131 C130 C135 120.0(5)
C131 C130 C126 121.1(5)
C135 C130 C126 118.8(5)
C130 C131 C132 118.8(6)
C130 C131 C137 120.9(6)
C132 C131 C137 120.2(6)
C133 C132 C131 122.1(6)
C133 C132 H115 118.9
C131 C132 H115 118.9
C134 C133 C132 118.6(6)
C134 C133 C140 120.2(6)
C132 C133 C140 121.3(6)
C133 C134 C135 121.9(6)
C133 C134 H061 119.1
C135 C134 H061 119.1
C134 C135 C130 118.5(6)
C134 C135 C143 120.9(6)
C130 C135 C143 120.5(5)
C137 C136 H07G 109.5
C137 C136 H07H 109.5
H07G C136 H07H 109.5
C137 C136 H07I 109.5
H07G C136 H07I 109.5
H07H C136 H07I 109.5
C136 C137 C138 111.4(7)
C136 C137 C131 108.7(7)
C138 C137 C131 115.0(6)
C136 C137 H126 107.1
C138 C137 H126 107.1
C131 C137 H126 107.1
C137 C138 H1A 109.5
C137 C138 H1B 109.5
H1A C138 H1B 109.5
C137 C138 H1C 109.5
H1A C138 H1C 109.5
H1B C138 H1C 109.5
C140 C139 H16P 109.5
C140 C139 H16Q 109.5
H16P C139 H16Q 109.5
C140 C139 H16R 109.5
H16P C139 H16R 109.5
H16Q C139 H16R 109.5
C141 C140 C133 112.3(6)
C141 C140 C139 110.3(6)
C133 C140 C139 110.9(6)
C141 C140 H151 107.7
C133 C140 H151 107.7
C139 C140 H151 107.7
C140 C141 H16J 109.5
C140 C141 H16K 109.5
H16J C141 H16K 109.5
C140 C141 H16L 109.5
H16J C141 H16L 109.5
H16K C141 H16L 109.5
C143 C142 H15M 109.5
C143 C142 H15N 109.5
H15M C142 H15N 109.5
C143 C142 H15O 109.5
H15M C142 H15O 109.5
H15N C142 H15O 109.5
C144 C143 C135 111.8(5)
C144 C143 C142 111.1(6)
C135 C143 C142 110.1(5)
C144 C143 H109 107.9
C135 C143 H109 107.9
C142 C143 H109 107.9
C143 C144 H15G 109.5
C143 C144 H15H 109.5
H15G C144 H15H 109.5
C143 C144 H15I 109.5
H15G C144 H15I 109.5
H15H C144 H15I 109.5
C146 C145 C150 122.7(5)
C146 C145 C128 116.6(6)
C150 C145 C128 120.7(5)
C145 C146 C147 116.2(5)
C145 C146 C152 124.4(6)
C147 C146 C152 119.2(5)
C148 C147 C146 122.4(5)
C148 C147 H049 118.8
C146 C147 H049 118.8
C147 C148 C149 117.4(5)
C147 C148 C155 120.9(5)
C149 C148 C155 121.7(5)
C150 C149 C148 122.5(5)
C150 C149 H044 118.7
C148 C149 H044 118.7
C149 C150 C145 118.8(5)
C149 C150 C158 120.2(5)
C145 C150 C158 121.0(5)
C152 C151 H12A 109.5
C152 C151 H12B 109.5
H12A C151 H12B 109.5
C152 C151 H12C 109.5
H12A C151 H12C 109.5
H12B C151 H12C 109.5
C146 C152 C151 111.3(5)
C146 C152 C153 115.3(5)
C151 C152 C153 110.1(5)
C146 C152 H063 106.5
C151 C152 H063 106.5
C153 C152 H063 106.5
C152 C153 H11D 109.5
C152 C153 H11E 109.5
H11D C153 H11E 109.5
C152 C153 H11F 109.5
H11D C153 H11F 109.5
H11E C153 H11F 109.5
C155 C154 H14G 109.5
C155 C154 H14H 109.5
H14G C154 H14H 109.5
C155 C154 H14I 109.5
H14G C154 H14I 109.5
H14H C154 H14I 109.5
C148 C155 C156 113.4(5)
C148 C155 C154 110.6(5)
C156 C155 C154 109.9(5)
C148 C155 H069 107.6
C156 C155 H069 107.6
C154 C155 H069 107.6
C155 C156 H13M 109.5
C155 C156 H13N 109.5
H13M C156 H13N 109.5
C155 C156 H13O 109.5
H13M C156 H13O 109.5
H13N C156 H13O 109.5
C158 C157 H08A 109.5
C158 C157 H08B 109.5
H08A C157 H08B 109.5
C158 C157 H08C 109.5
H08A C157 H08C 109.5
H08B C157 H08C 109.5
C157 C158 C159 109.2(6)
C157 C158 C150 114.4(6)
C159 C158 C150 110.8(5)
C157 C158 H083 107.4
C159 C158 H083 107.4
C150 C158 H083 107.4
C158 C159 H59A 109.5
C158 C159 H59B 109.5
H59A C159 H59B 109.5
C158 C159 H59C 109.5
H59A C159 H59C 109.5
H59B C159 H59C 109.5
C164 C160 C161 107.1(6)
C164 C160 Cr2 72.4(4)
C161 C160 Cr2 72.1(4)
C164 C160 H032 126.4
C161 C160 H032 126.4
Cr2 C160 H032 120.9
C162 C161 C160 106.3(7)
C162 C161 Cr2 72.9(4)
C160 C161 Cr2 71.6(4)
C162 C161 H157 126.8
C160 C161 H157 126.8
Cr2 C161 H157 120.6
C163 C162 C161 107.3(7)
C163 C162 Cr2 73.2(4)
C161 C162 Cr2 71.5(4)
C163 C162 H096 126.4
C161 C162 H096 126.4
Cr2 C162 H096 120.7
C164 C163 C162 112.2(6)
C164 C163 Cr2 72.2(4)
C162 C163 Cr2 72.5(4)
C164 C163 H113 123.9
C162 C163 H113 123.9
Cr2 C163 H113 122.9
C163 C164 C160 107.0(7)
C163 C164 Cr2 74.1(4)
C160 C164 Cr2 71.7(4)
C163 C164 H120 126.5
C160 C164 H120 126.5
Cr2 C164 H120 119.6
C2 N1 C6 115.5(4)
C2 N1 Cr1 123.2(3)
C6 N1 Cr1 121.2(3)
C4 N2 C42 116.8(4)
C4 N2 Cr1 122.2(3)
C42 N2 Cr1 121.0(3)
C84 N3 C88 116.5(5)
C84 N3 Cr2 123.2(4)
C88 N3 Cr2 120.2(4)
C86 N4 C124 116.9(4)
C86 N4 Cr2 122.6(3)
C124 N4 Cr2 120.4(3)
Cr1 O1 Cr2 174.3(2)
O1 Cr1 N1 95.66(16)
O1 Cr1 N2 94.78(16)
N1 Cr1 N2 88.27(16)
O1 Cr1 C78 103.11(18)
N1 Cr1 C78 155.25(19)
N2 Cr1 C78 105.86(19)
O1 Cr1 C81 114.1(2)
N1 Cr1 C81 97.71(19)
N2 Cr1 C81 149.6(2)
C78 Cr1 C81 60.0(2)
O1 Cr1 C82 91.01(18)
N1 Cr1 C82 128.78(19)
N2 Cr1 C82 141.73(19)
C78 Cr1 C82 36.35(19)
C81 Cr1 C82 35.6(2)
O1 Cr1 C79 138.56(18)
N1 Cr1 C79 125.22(19)
N2 Cr1 C79 93.12(19)
C78 Cr1 C79 35.97(19)
C81 Cr1 C79 59.2(2)
C82 Cr1 C79 59.6(2)
O1 Cr1 C80 149.05(19)
N1 Cr1 C80 95.58(19)
N2 Cr1 C80 114.3(2)
C78 Cr1 C80 60.3(2)
C81 Cr1 C80 35.6(2)
C82 Cr1 C80 59.8(2)
C79 Cr1 C80 35.7(2)
O1 Cr2 N3 93.36(16)
O1 Cr2 N4 94.88(16)
N3 Cr2 N4 88.85(18)
O1 Cr2 C160 95.0(2)
N3 Cr2 C160 121.4(4)
N4 Cr2 C160 147.5(3)
O1 Cr2 C161 123.5(3)
N3 Cr2 C161 94.6(3)
N4 Cr2 C161 141.0(3)
C160 Cr2 C161 36.3(3)
O1 Cr2 C164 99.7(2)
N3 Cr2 C164 154.3(3)
N4 Cr2 C164 111.7(3)
C160 Cr2 C164 36.0(3)
C161 Cr2 C164 59.8(3)
O1 Cr2 C162 153.9(2)
N3 Cr2 C162 102.5(2)
N4 Cr2 C162 105.9(2)
C160 Cr2 C162 59.1(3)
C161 Cr2 C162 35.6(3)
C164 Cr2 C162 58.2(2)
O1 Cr2 C163 131.0(2)
N3 Cr2 C163 135.0(2)
N4 Cr2 C163 93.4(2)
C160 Cr2 C163 57.4(3)
C161 Cr2 C163 57.8(2)
C164 Cr2 C163 33.7(2)
C162 Cr2 C163 34.2(2)

loop_
_geom_bond_atom_site_label_1
_geom_bond_atom_site_label_2
_geom_bond_distance
C1 C2 1.516(7)
C1 H05A 0.9800
C1 H05B 0.9800
C1 H05C 0.9800
C2 N1 1.330(6)
C2 C3 1.390(7)
C3 C4 1.392(7)
C3 H018 0.9500
C4 N2 1.334(6)
C4 C5 1.521(7)
C5 H01A 0.9800
C5 H01B 0.9800
C5 H01C 0.9800
C6 C7 1.374(7)
C6 C11 1.394(7)
C6 N1 1.446(6)
C7 C8 1.376(7)
C7 H028 0.9500
C8 C9 1.406(7)
C8 C12 1.526(7)
C9 C10 1.386(7)
C9 H016 0.9500
C10 C11 1.386(7)
C10 C27 1.504(7)
C11 H3 0.9500
C12 C17 1.392(8)
C12 C13 1.389(8)
C13 C14 1.384(7)
C13 C19 1.524(7)
C14 C15 1.396(8)
C14 H141 0.9500
C15 C16 1.391(8)
C15 C22 1.506(8)
C16 C17 1.387(8)
C16 H082 0.9500
C17 C25 1.547(8)
C18 C19 1.554(8)
C18 H14D 0.9800
C18 H14E 0.9800
C18 H14F 0.9800
C19 C20 1.526(8)
C19 H051 1.0000
C20 H12D 0.9800
C20 H12E 0.9800
C20 H12F 0.9800
C21 C22 1.518(12)
C21 H09A 0.9800
C21 H09B 0.9800
C21 H09C 0.9800
C22 C23 1.550(12)
C22 H166 1.0000
C23 H17G 0.9800
C23 H17H 0.9800
C23 H17I 0.9800
C24 C25 1.550(9)
C24 H11J 0.9800
C24 H11K 0.9800
C24 H11L 0.9800
C25 C26 1.528(9)
C25 H085 1.0000
C26 H11G 0.9800
C26 H11H 0.9800
C26 H11I 0.9800
C27 C32 1.386(7)
C27 C28 1.412(8)
C28 C29 1.398(7)
C28 C34 1.525(8)
C29 C30 1.383(8)
C29 H089 0.9500
C30 C31 1.392(8)
C30 C37 1.543(8)
C31 C32 1.415(7)
C31 H064 0.9500
C32 C40 1.508(7)
C33 C34 1.515(8)
C33 H12G 0.9800
C33 H12H 0.9800
C33 H12I 0.9800
C34 C35 1.517(8)
C34 H053 1.0000
C35 H14A 0.9800
C35 H14B 0.9800
C35 H14C 0.9800
C36 C37 1.500(9)
C36 H15P 0.9800
C36 H15Q 0.9800
C36 H15R 0.9800
C37 C38 1.522(10)
C37 H134 1.0000
C38 H17A 0.9800
C38 H17B 0.9800
C38 H17C 0.9800
C39 C40 1.523(7)
C39 H09G 0.9800
C39 H09H 0.9800
C39 H09I 0.9800
C40 C41 1.546(8)
C40 H042 1.0000
C41 H07D 0.9800
C41 H07E 0.9800
C41 H07F 0.9800
C42 C47 1.389(7)
C42 C43 1.396(7)
C42 N2 1.449(6)
C43 C44 1.387(7)
C43 H027 0.9500
C44 C45 1.415(8)
C44 C48 1.506(8)
C45 C46 1.387(7)
C45 H024 0.9500
C46 C47 1.378(7)
C46 C63 1.502(7)
C47 H010 0.9500
C48 C49 1.379(8)
C48 C53 1.411(8)
C49 C50 1.423(8)
C49 C55 1.538(9)
C50 C51 1.370(9)
C50 H149 0.9500
C51 C52 1.348(9)
C51 C58 1.563(9)
C52 C53 1.397(8)
C52 H118 0.9500
C53 C61 1.513(9)
C54 C55 1.538(9)
C54 H15J 0.9800
C54 H15K 0.9800
C54 H15L 0.9800
C55 C56 1.534(9)
C55 H092 1.0000
C56 H15A 0.9800
C56 H15B 0.9800
C56 H15C 0.9800
C57 C58 1.436(11)
C57 H17D 0.9800
C57 H17E 0.9800
C57 H17F 0.9800
C58 C59 1.501(12)
C58 H040 1.0000
C59 H16D 0.9800
C59 H16E 0.9800
C59 H16F 0.9800
C60 C61 1.550(9)
C60 H16G 0.9800
C60 H16H 0.9800
C60 H16I 0.9800
C61 C62 1.513(10)
C61 H124 1.0000
C62 H16A 0.9800
C62 H16B 0.9800
C62 H16C 0.9800
C63 C64 1.397(8)
C63 C68 1.399(8)
C64 C65 1.398(8)
C64 C70 1.554(8)
C65 C66 1.411(8)
C65 H077 0.9500
C66 C67 1.374(8)
C66 C73 1.518(8)
C67 C68 1.403(8)
C67 H047 0.9500
C68 C76 1.518(8)
C69 C70 1.531(8)
C69 H11A 0.9800
C69 H11B 0.9800
C69 H11C 0.9800
C70 C71 1.515(9)
C70 H086 1.0000
C71 H16S 0.9800
C71 H16T 0.9800
C71 H16U 0.9800
C72 C73 1.505(10)
C72 H15D 0.9800
C72 H15E 0.9800
C72 H15F 0.9800
C73 C74 1.479(10)
C73 H142 1.0000
C74 H16M 0.9800
C74 H16N 0.9800
C74 H16O 0.9800
C75 C76 1.542(8)
C75 H13A 0.9800
C75 H13B 0.9800
C75 H13C 0.9800
C76 C77 1.532(8)
C76 H103 1.0000
C77 H10A 0.9800
C77 H10B 0.9800
C77 H10C 0.9800
C78 C79 1.406(8)
C78 C82 1.417(8)
C78 Cr1 2.267(5)
C78 H029 0.9500
C79 C80 1.408(8)
C79 Cr1 2.287(5)
C79 H036 0.9500
C80 C81 1.400(8)
C80 Cr1 2.301(6)
C80 H097 0.9500
C81 C82 1.392(8)
C81 Cr1 2.272(5)
C81 H088 0.9500
C82 Cr1 2.275(5)
C82 H022 0.9500
C83 C84 1.526(8)
C83 H09J 0.9800
C83 H09K 0.9800
C83 H09L 0.9800
C84 N3 1.335(7)
C84 C85 1.405(8)
C85 C86 1.394(7)
C85 H011 0.9500
C86 N4 1.308(7)
C86 C87 1.549(7)
C87 H09D 0.9800
C87 H09E 0.9800
C87 H09F 0.9800
C88 C89 1.387(7)
C88 C93 1.388(7)
C88 N3 1.423(7)
C89 C90 1.398(8)
C89 H100 0.9500
C90 C91 1.380(8)
C90 C94 1.518(7)
C91 C92 1.399(8)
C91 H055 0.9500
C92 C93 1.404(8)
C92 C109 1.507(8)
C93 H084 0.9500
C94 C99 1.394(8)
C94 C95 1.428(8)
C95 C96 1.409(8)
C95 C101 1.519(8)
C96 C97 1.389(8)
C96 H125 0.9500
C97 C98 1.394(8)
C97 C104 1.528(8)
C98 C99 1.416(8)
C98 H076 0.9500
C99 C107 1.502(8)
C100 C101 1.530(9)
C100 H13J 0.9800
C100 H13K 0.9800
C100 H13L 0.9800
C101 C102 1.541(9)
C101 H081 1.0000
C102 H13G 0.9800
C102 H13H 0.9800
C102 H13I 0.9800
C103 C104 1.554(9)
C103 H13D 0.9800
C103 H13E 0.9800
C103 H13F 0.9800
C104 C105 1.515(9)
C104 H106 1.0000
C105 H14J 0.9800
C105 H14K 0.9800
C105 H14L 0.9800
C106 C107 1.533(9)
C106 H15S 0.9800
C106 H15T 0.9800
C106 H15U 0.9800
C107 C108 1.476(10)
C107 H101 1.0000
C108 H06A 0.9800
C108 H06B 0.9800
C108 H06C 0.9800
C109 C110 1.387(9)
C109 C114 1.397(9)
C110 C111 1.433(9)
C110 C116 1.500(9)
C111 C112 1.378(9)
C111 H104 0.9500
C112 C113 1.387(9)
C112 C119 1.534(9)
C113 C114 1.400(8)
C113 H138 0.9500
C114 C122 1.522(9)
C115 C116 1.530(9)
C115 H14M 0.9800
C115 H14N 0.9800
C115 H14O 0.9800
C116 C117 1.512(10)
C116 H137 1.0000
C117 H07A 0.9800
C117 H07B 0.9800
C117 H07C 0.9800
C118 C119 1.525(10)
C118 H17M 0.9800
C118 H17N 0.9800
C118 H17O 0.9800
C119 C120 1.502(10)
C119 H098 1.0000
C120 H17J 0.9800
C120 H17K 0.9800
C120 H17L 0.9800
C121 C122 1.503(10)
C121 H2A 0.9800
C121 H2B 0.9800
C121 H2C 0.9800
C122 C123 1.512(10)
C122 H139 1.0000
C123 H15V 0.9800
C123 H15W 0.9800
C123 H15X 0.9800
C124 C129 1.376(7)
C124 C125 1.392(7)
C124 N4 1.461(6)
C125 C126 1.382(7)
C125 H023 0.9500
C126 C127 1.386(7)
C126 C130 1.501(7)
C127 C128 1.402(7)
C127 H062 0.9500
C128 C129 1.407(7)
C128 C145 1.517(8)
C129 H020 0.9500
C130 C131 1.382(9)
C130 C135 1.427(8)
C131 C132 1.397(8)
C131 C137 1.522(9)
C132 C133 1.380(9)
C132 H115 0.9500
C133 C134 1.377(9)
C133 C140 1.521(8)
C134 C135 1.389(8)
C134 H061 0.9500
C135 C143 1.531(9)
C136 C137 1.488(12)
C136 H07G 0.9800
C136 H07H 0.9800
C136 H07I 0.9800
C137 C138 1.513(10)
C137 H126 1.0000
C138 H1A 0.9800
C138 H1B 0.9800
C138 H1C 0.9800
C139 C140 1.534(10)
C139 H16P 0.9800
C139 H16Q 0.9800
C139 H16R 0.9800
C140 C141 1.513(10)
C140 H151 1.0000
C141 H16J 0.9800
C141 H16K 0.9800
C141 H16L 0.9800
C142 C143 1.540(9)
C142 H15M 0.9800
C142 H15N 0.9800
C142 H15O 0.9800
C143 C144 1.518(9)
C143 H109 1.0000
C144 H15G 0.9800
C144 H15H 0.9800
C144 H15I 0.9800
C145 C146 1.381(8)
C145 C150 1.396(8)
C146 C147 1.463(8)
C146 C152 1.490(8)
C147 C148 1.376(8)
C147 H049 0.9500
C148 C149 1.407(8)
C148 C155 1.508(8)
C149 C150 1.381(8)
C149 H044 0.9500
C150 C158 1.526(8)
C151 C152 1.523(9)
C151 H12A 0.9800
C151 H12B 0.9800
C151 H12C 0.9800
C152 C153 1.539(8)
C152 H063 1.0000
C153 H11D 0.9800
C153 H11E 0.9800
C153 H11F 0.9800
C154 C155 1.559(9)
C154 H14G 0.9800
C154 H14H 0.9800
C154 H14I 0.9800
C155 C156 1.511(9)
C155 H069 1.0000
C156 H13M 0.9800
C156 H13N 0.9800
C156 H13O 0.9800
C157 C158 1.489(9)
C157 H08A 0.9800
C157 H08B 0.9800
C157 H08C 0.9800
C158 C159 1.529(10)
C158 H083 1.0000
C159 H59A 0.9800
C159 H59B 0.9800
C159 H59C 0.9800
C160 C164 1.398(12)
C160 C161 1.411(12)
C160 Cr2 2.260(6)
C160 H032 0.9500
C161 C162 1.390(10)
C161 Cr2 2.266(6)
C161 H157 0.9500
C162 C163 1.345(9)
C162 Cr2 2.283(6)
C162 H096 0.9500
C163 C164 1.322(10)
C163 Cr2 2.292(6)
C163 H113 0.9500
C164 Cr2 2.268(6)
C164 H120 0.9500
N1 Cr1 2.025(4)
N2 Cr1 2.037(4)
N3 Cr2 2.022(4)
N4 Cr2 2.035(4)
O1 Cr1 1.784(4)
O1 Cr2 1.786(3)

loop_
_geom_torsion_atom_site_label_1
_geom_torsion_atom_site_label_2
_geom_torsion_atom_site_label_3
_geom_torsion_atom_site_label_4
_geom_torsion
N1 C2 C3 C4 18.2(8)
C1 C2 C3 C4 -161.1(5)
C2 C3 C4 N2 -21.4(8)
C2 C3 C4 C5 156.3(5)
C11 C6 C7 C8 2.5(7)
N1 C6 C7 C8 -179.7(4)
C6 C7 C8 C9 -2.4(7)
C6 C7 C8 C12 177.7(5)
C7 C8 C9 C10 1.9(7)
C12 C8 C9 C10 -178.2(5)
C8 C9 C10 C11 -1.5(7)
C8 C9 C10 C27 175.1(5)
C9 C10 C11 C6 1.5(7)
C27 C10 C11 C6 -174.9(5)
C7 C6 C11 C10 -2.0(7)
N1 C6 C11 C10 -179.7(4)
C7 C8 C12 C17 -98.0(6)
C9 C8 C12 C17 82.1(6)
C7 C8 C12 C13 79.8(7)
C9 C8 C12 C13 -100.1(6)
C17 C12 C13 C14 0.8(8)
C8 C12 C13 C14 -177.0(5)
C17 C12 C13 C19 -178.8(5)
C8 C12 C13 C19 3.4(8)
C12 C13 C14 C15 -0.1(9)
C19 C13 C14 C15 179.5(6)
C13 C14 C15 C16 0.6(10)
C13 C14 C15 C22 178.0(7)
C14 C15 C16 C17 -1.9(10)
C22 C15 C16 C17 -179.3(7)
C15 C16 C17 C12 2.6(10)
C15 C16 C17 C25 -177.4(6)
C13 C12 C17 C16 -2.0(8)
C8 C12 C17 C16 175.8(5)
C13 C12 C17 C25 178.0(5)
C8 C12 C17 C25 -4.2(8)
C14 C13 C19 C20 69.4(7)
C12 C13 C19 C20 -111.0(6)
C14 C13 C19 C18 -52.9(7)
C12 C13 C19 C18 126.7(6)
C14 C15 C22 C21 -125.8(9)
C16 C15 C22 C21 51.4(11)
C14 C15 C22 C23 107.7(8)
C16 C15 C22 C23 -75.0(10)
C16 C17 C25 C26 81.6(7)
C12 C17 C25 C26 -98.3(6)
C16 C17 C25 C24 -42.5(8)
C12 C17 C25 C24 137.6(6)
C9 C10 C27 C32 92.0(6)
C11 C10 C27 C32 -91.5(6)
C9 C10 C27 C28 -84.0(6)
C11 C10 C27 C28 92.5(6)
C32 C27 C28 C29 -1.0(8)
C10 C27 C28 C29 175.0(5)
C32 C27 C28 C34 178.1(5)
C10 C27 C28 C34 -5.9(7)
C27 C28 C29 C30 -0.2(8)
C34 C28 C29 C30 -179.2(5)
C28 C29 C30 C31 1.0(9)
C28 C29 C30 C37 -173.9(5)
C29 C30 C31 C32 -0.7(9)
C37 C30 C31 C32 174.2(5)
C28 C27 C32 C31 1.3(8)
C10 C27 C32 C31 -174.6(5)
C28 C27 C32 C40 -177.9(5)
C10 C27 C32 C40 6.2(8)
C30 C31 C32 C27 -0.5(8)
C30 C31 C32 C40 178.7(5)
C29 C28 C34 C33 82.3(6)
C27 C28 C34 C33 -96.7(6)
C29 C28 C34 C35 -42.6(7)
C27 C28 C34 C35 138.4(6)
C29 C30 C37 C36 65.2(8)
C31 C30 C37 C36 -109.7(7)
C29 C30 C37 C38 -60.8(8)
C31 C30 C37 C38 124.3(7)
C27 C32 C40 C39 104.7(6)
C31 C32 C40 C39 -74.5(6)
C27 C32 C40 C41 -129.3(6)
C31 C32 C40 C41 51.5(7)
C47 C42 C43 C44 1.3(8)
N2 C42 C43 C44 177.4(5)
C42 C43 C44 C45 0.7(8)
C42 C43 C44 C48 -178.0(5)
C43 C44 C45 C46 -1.8(8)
C48 C44 C45 C46 176.9(5)
C44 C45 C46 C47 0.9(8)
C44 C45 C46 C63 178.8(5)
C45 C46 C47 C42 1.2(8)
C63 C46 C47 C42 -176.7(5)
C43 C42 C47 C46 -2.3(8)
N2 C42 C47 C46 -178.4(5)
C43 C44 C48 C49 -91.4(7)
C45 C44 C48 C49 89.9(7)
C43 C44 C48 C53 88.2(7)
C45 C44 C48 C53 -90.5(7)
C53 C48 C49 C50 0.8(9)
C44 C48 C49 C50 -179.6(5)
C53 C48 C49 C55 178.0(6)
C44 C48 C49 C55 -2.4(9)
C48 C49 C50 C51 -0.7(10)
C55 C49 C50 C51 -178.1(6)
C49 C50 C51 C52 -0.2(11)
C49 C50 C51 C58 179.2(7)
C50 C51 C52 C53 1.2(11)
C58 C51 C52 C53 -178.3(7)
C51 C52 C53 C48 -1.1(10)
C51 C52 C53 C61 174.6(7)
C49 C48 C53 C52 0.1(9)
C44 C48 C53 C52 -179.6(6)
C49 C48 C53 C61 -175.6(6)
C44 C48 C53 C61 4.8(8)
C48 C49 C55 C56 143.8(6)
C50 C49 C55 C56 -39.0(8)
C48 C49 C55 C54 -91.2(7)
C50 C49 C55 C54 86.0(7)
C52 C51 C58 C57 -145.5(8)
C50 C51 C58 C57 35.1(11)
C52 C51 C58 C59 83.3(9)
C50 C51 C58 C59 -96.2(9)
C52 C53 C61 C62 -83.3(7)
C48 C53 C61 C62 92.3(7)
C52 C53 C61 C60 42.0(9)
C48 C53 C61 C60 -142.4(6)
C47 C46 C63 C64 -98.0(6)
C45 C46 C63 C64 84.1(7)
C47 C46 C63 C68 77.9(7)
C45 C46 C63 C68 -100.0(7)
C68 C63 C64 C65 0.2(8)
C46 C63 C64 C65 176.1(5)
C68 C63 C64 C70 -178.2(5)
C46 C63 C64 C70 -2.4(8)
C63 C64 C65 C66 -1.0(8)
C70 C64 C65 C66 177.5(5)
C64 C65 C66 C67 0.5(9)
C64 C65 C66 C73 -179.6(6)
C65 C66 C67 C68 0.6(9)
C73 C66 C67 C68 -179.3(6)
C64 C63 C68 C67 0.9(8)
C46 C63 C68 C67 -175.0(5)
C64 C63 C68 C76 179.9(5)
C46 C63 C68 C76 4.0(8)
C66 C67 C68 C63 -1.3(9)
C66 C67 C68 C76 179.6(5)
C63 C64 C70 C71 -146.8(6)
C65 C64 C70 C71 34.8(8)
C63 C64 C70 C69 91.4(6)
C65 C64 C70 C69 -87.0(7)
C67 C66 C73 C74 -66.1(8)
C65 C66 C73 C74 114.0(7)
C67 C66 C73 C72 163.9(6)
C65 C66 C73 C72 -16.0(9)
C63 C68 C76 C77 -118.0(6)
C67 C68 C76 C77 61.1(7)
C63 C68 C76 C75 116.7(6)
C67 C68 C76 C75 -64.3(7)
C82 C78 C79 C80 1.3(6)
Cr1 C78 C79 C80 -63.2(4)
C82 C78 C79 Cr1 64.5(4)
C78 C79 C80 C81 -0.5(6)
Cr1 C79 C80 C81 -62.8(4)
C78 C79 C80 Cr1 62.3(4)
C79 C80 C81 C82 -0.5(6)
Cr1 C80 C81 C82 -63.7(4)
C79 C80 C81 Cr1 63.2(4)
C80 C81 C82 C78 1.3(6)
Cr1 C81 C82 C78 -63.0(4)
C80 C81 C82 Cr1 64.3(4)
C79 C78 C82 C81 -1.6(6)
Cr1 C78 C82 C81 63.4(4)
C79 C78 C82 Cr1 -65.0(4)
N3 C84 C85 C86 -17.6(9)
C83 C84 C85 C86 161.2(5)
C84 C85 C86 N4 16.0(9)
C84 C85 C86 C87 -163.4(5)
C93 C88 C89 C90 0.3(8)
N3 C88 C89 C90 179.5(5)
C88 C89 C90 C91 0.7(9)
C88 C89 C90 C94 -178.4(5)
C89 C90 C91 C92 -0.7(9)
C94 C90 C91 C92 178.4(6)
C90 C91 C92 C93 -0.3(9)
C90 C91 C92 C109 177.5(6)
C89 C88 C93 C92 -1.3(9)
N3 C88 C93 C92 179.5(5)
C91 C92 C93 C88 1.3(9)
C109 C92 C93 C88 -176.5(5)
C91 C90 C94 C99 -99.7(7)
C89 C90 C94 C99 79.4(7)
C91 C90 C94 C95 84.3(7)
C89 C90 C94 C95 -96.6(7)
C99 C94 C95 C96 -2.8(9)
C90 C94 C95 C96 173.1(5)
C99 C94 C95 C101 178.0(6)
C90 C94 C95 C101 -6.0(9)
C94 C95 C96 C97 0.5(9)
C101 C95 C96 C97 179.7(6)
C95 C96 C97 C98 1.5(9)
C95 C96 C97 C104 -175.9(6)
C96 C97 C98 C99 -1.3(9)
C104 C97 C98 C99 176.1(6)
C95 C94 C99 C98 3.1(9)
C90 C94 C99 C98 -173.0(5)
C95 C94 C99 C107 -172.1(6)
C90 C94 C99 C107 11.9(9)
C97 C98 C99 C94 -1.0(9)
C97 C98 C99 C107 174.2(6)
C96 C95 C101 C100 83.8(7)
C94 C95 C101 C100 -97.1(7)
C96 C95 C101 C102 -39.4(8)
C94 C95 C101 C102 139.8(6)
C96 C97 C104 C105 -146.5(6)
C98 C97 C104 C105 36.1(8)
C96 C97 C104 C103 89.2(7)
C98 C97 C104 C103 -88.2(7)
C94 C99 C107 C108 91.0(8)
C98 C99 C107 C108 -84.2(8)
C94 C99 C107 C106 -143.2(6)
C98 C99 C107 C106 41.7(8)
C91 C92 C109 C110 85.5(7)
C93 C92 C109 C110 -96.8(7)
C91 C92 C109 C114 -95.9(7)
C93 C92 C109 C114 81.8(7)
C114 C109 C110 C111 1.7(8)
C92 C109 C110 C111 -179.7(5)
C114 C109 C110 C116 -179.3(6)
C92 C109 C110 C116 -0.7(8)
C109 C110 C111 C112 -1.6(9)
C116 C110 C111 C112 179.3(6)
C110 C111 C112 C113 0.9(9)
C110 C111 C112 C119 179.1(6)
C111 C112 C113 C114 -0.1(9)
C119 C112 C113 C114 -178.3(6)
C112 C113 C114 C109 0.1(9)
C112 C113 C114 C122 -179.6(6)
C110 C109 C114 C113 -0.9(9)
C92 C109 C114 C113 -179.5(5)
C110 C109 C114 C122 178.7(6)
C92 C109 C114 C122 0.2(9)
C109 C110 C116 C117 121.5(7)
C111 C110 C116 C117 -59.5(8)
C109 C110 C116 C115 -111.3(7)
C111 C110 C116 C115 67.7(7)
C111 C112 C119 C120 46.1(9)
C113 C112 C119 C120 -135.6(7)
C111 C112 C119 C118 -80.0(8)
C113 C112 C119 C118 98.2(7)
C113 C114 C122 C121 -61.1(8)
C109 C114 C122 C121 119.2(7)
C113 C114 C122 C123 64.0(8)
C109 C114 C122 C123 -115.6(7)
C129 C124 C125 C126 2.3(8)
N4 C124 C125 C126 179.4(5)
C124 C125 C126 C127 -1.9(8)
C124 C125 C126 C130 179.5(5)
C125 C126 C127 C128 1.7(8)
C130 C126 C127 C128 -179.7(5)
C126 C127 C128 C129 -1.8(8)
C126 C127 C128 C145 177.9(5)
C125 C124 C129 C128 -2.3(8)
N4 C124 C129 C128 -179.2(5)
C127 C128 C129 C124 2.1(8)
C145 C128 C129 C124 -177.7(5)
C125 C126 C130 C131 101.4(7)
C127 C126 C130 C131 -77.2(7)
C125 C126 C130 C135 -76.2(7)
C127 C126 C130 C135 105.3(6)
C135 C130 C131 C132 -2.6(9)
C126 C130 C131 C132 179.9(5)
C135 C130 C131 C137 176.6(6)
C126 C130 C131 C137 -1.0(10)
C130 C131 C132 C133 2.5(10)
C137 C131 C132 C133 -176.7(7)
C131 C132 C133 C134 -1.5(10)
C131 C132 C133 C140 179.6(6)
C132 C133 C134 C135 0.7(9)
C140 C133 C134 C135 179.6(6)
C133 C134 C135 C130 -0.8(8)
C133 C134 C135 C143 -179.6(5)
C131 C130 C135 C134 1.8(8)
C126 C130 C135 C134 179.4(5)
C131 C130 C135 C143 -179.5(5)
C126 C130 C135 C143 -1.9(8)
C130 C131 C137 C136 -83.2(8)
C132 C131 C137 C136 95.9(8)
C130 C131 C137 C138 151.2(7)
C132 C131 C137 C138 -29.7(10)
C134 C133 C140 C141 -115.9(7)
C132 C133 C140 C141 63.0(9)
C134 C133 C140 C139 120.2(7)
C132 C133 C140 C139 -61.0(9)
C134 C135 C143 C144 54.0(8)
C130 C135 C143 C144 -124.7(6)
C134 C135 C143 C142 -70.0(7)
C130 C135 C143 C142 111.3(6)
C127 C128 C145 C146 -77.8(7)
C129 C128 C145 C146 101.9(6)
C127 C128 C145 C150 98.9(6)
C129 C128 C145 C150 -81.4(7)
C150 C145 C146 C147 -0.1(8)
C128 C145 C146 C147 176.5(5)
C150 C145 C146 C152 175.5(5)
C128 C145 C146 C152 -7.9(8)
C145 C146 C147 C148 -0.9(8)
C152 C146 C147 C148 -176.8(5)
C146 C147 C148 C149 1.2(8)
C146 C147 C148 C155 -179.1(5)
C147 C148 C149 C150 -0.6(8)
C155 C148 C149 C150 179.8(5)
C148 C149 C150 C145 -0.4(8)
C148 C149 C150 C158 -179.9(5)
C146 C145 C150 C149 0.8(8)
C128 C145 C150 C149 -175.7(5)
C146 C145 C150 C158 -179.8(5)
C128 C145 C150 C158 3.8(8)
C145 C146 C152 C151 -82.6(7)
C147 C146 C152 C151 92.9(6)
C145 C146 C152 C153 151.0(6)
C147 C146 C152 C153 -33.5(8)
C147 C148 C155 C156 -53.7(7)
C149 C148 C155 C156 126.0(6)
C147 C148 C155 C154 70.3(7)
C149 C148 C155 C154 -110.0(6)
C149 C150 C158 C157 -43.9(8)
C145 C150 C158 C157 136.6(6)
C149 C150 C158 C159 80.1(8)
C145 C150 C158 C159 -99.4(7)
C164 C160 C161 C162 -0.8(8)
Cr2 C160 C161 C162 -65.1(5)
C164 C160 C161 Cr2 64.3(5)
C160 C161 C162 C163 -0.8(8)
Cr2 C161 C162 C163 -65.0(5)
C160 C161 C162 Cr2 64.2(5)
C161 C162 C163 C164 2.3(8)
Cr2 C162 C163 C164 -61.6(5)
C161 C162 C163 Cr2 63.9(5)
C162 C163 C164 C160 -2.7(8)
Cr2 C163 C164 C160 -64.6(5)
C162 C163 C164 Cr2 61.9(5)
C161 C160 C164 C163 2.1(8)
Cr2 C160 C164 C163 66.3(5)
C161 C160 C164 Cr2 -64.2(5)
C3 C2 N1 C6 -160.1(5)
C1 C2 N1 C6 19.2(7)
C3 C2 N1 Cr1 17.4(7)
C1 C2 N1 Cr1 -163.3(4)
C7 C6 N1 C2 77.3(6)
C11 C6 N1 C2 -104.9(5)
C7 C6 N1 Cr1 -100.2(5)
C11 C6 N1 Cr1 77.5(5)
C3 C4 N2 C42 167.2(5)
C5 C4 N2 C42 -10.3(7)
C3 C4 N2 Cr1 -11.5(7)
C5 C4 N2 Cr1 170.9(3)
C47 C42 N2 C4 -69.5(6)
C43 C42 N2 C4 114.3(5)
C47 C42 N2 Cr1 109.3(5)
C43 C42 N2 Cr1 -66.9(6)
C85 C84 N3 C88 171.7(5)
C83 C84 N3 C88 -7.0(7)
C85 C84 N3 Cr2 -13.2(7)
C83 C84 N3 Cr2 168.1(4)
C89 C88 N3 C84 103.9(6)
C93 C88 N3 C84 -76.9(6)
C89 C88 N3 Cr2 -71.3(6)
C93 C88 N3 Cr2 107.9(5)
C85 C86 N4 C124 -161.4(5)
C87 C86 N4 C124 18.0(7)
C85 C86 N4 Cr2 16.0(7)
C87 C86 N4 Cr2 -164.7(4)
C129 C124 N4 C86 -106.6(6)
C125 C124 N4 C86 76.4(6)
C129 C124 N4 Cr2 76.0(6)
C125 C124 N4 Cr2 -101.1(5)
Cr2 O1 Cr1 N1 109(2)
Cr2 O1 Cr1 N2 -163(2)
Cr2 O1 Cr1 C78 -55(2)
Cr2 O1 Cr1 C81 8(2)
Cr2 O1 Cr1 C82 -21(2)
Cr2 O1 Cr1 C79 -62(2)
Cr2 O1 Cr1 C80 -2(2)
C2 N1 Cr1 O1 59.9(4)
C6 N1 Cr1 O1 -122.8(4)
C2 N1 Cr1 N2 -34.8(4)
C6 N1 Cr1 N2 142.6(4)
C2 N1 Cr1 C78 -160.7(4)
C6 N1 Cr1 C78 16.6(6)
C2 N1 Cr1 C81 175.2(4)
C6 N1 Cr1 C81 -7.5(4)
C2 N1 Cr1 C82 155.7(4)
C6 N1 Cr1 C82 -26.9(5)
C2 N1 Cr1 C79 -127.4(4)
C6 N1 Cr1 C79 50.0(4)
C2 N1 Cr1 C80 -149.0(4)
C6 N1 Cr1 C80 28.3(4)
C4 N2 Cr1 O1 -64.0(4)
C42 N2 Cr1 O1 117.3(4)
C4 N2 Cr1 N1 31.5(4)
C42 N2 Cr1 N1 -147.2(4)
C4 N2 Cr1 C78 -169.1(4)
C42 N2 Cr1 C78 12.2(4)
C4 N2 Cr1 C81 133.8(5)
C42 N2 Cr1 C81 -44.8(6)
C4 N2 Cr1 C82 -161.8(4)
C42 N2 Cr1 C82 19.5(5)
C4 N2 Cr1 C79 156.7(4)
C42 N2 Cr1 C79 -22.0(4)
C4 N2 Cr1 C80 126.8(4)
C42 N2 Cr1 C80 -51.9(4)
C79 C78 Cr1 O1 -171.8(3)
C82 C78 Cr1 O1 73.4(3)
C79 C78 Cr1 N1 49.9(6)
C82 C78 Cr1 N1 -64.9(6)
C79 C78 Cr1 N2 -72.8(4)
C82 C78 Cr1 N2 172.3(3)
C79 C78 Cr1 C81 77.8(4)
C82 C78 Cr1 C81 -37.1(3)
C79 C78 Cr1 C82 114.8(5)
C82 C78 Cr1 C79 -114.8(5)
C79 C78 Cr1 C80 36.5(3)
C82 C78 Cr1 C80 -78.4(4)
C82 C81 Cr1 O1 -53.8(4)
C80 C81 Cr1 O1 -171.4(3)
C82 C81 Cr1 N1 -153.6(3)
C80 C81 Cr1 N1 88.8(4)
C82 C81 Cr1 N2 106.6(5)
C80 C81 Cr1 N2 -11.0(6)
C82 C81 Cr1 C78 37.8(3)
C80 C81 Cr1 C78 -79.8(4)
C80 C81 Cr1 C82 -117.6(5)
C82 C81 Cr1 C79 79.8(4)
C80 C81 Cr1 C79 -37.8(3)
C82 C81 Cr1 C80 117.6(5)
C81 C82 Cr1 O1 132.5(3)
C78 C82 Cr1 O1 -111.0(3)
C81 C82 Cr1 N1 34.4(4)
C78 C82 Cr1 N1 150.9(3)
C81 C82 Cr1 N2 -128.5(4)
C78 C82 Cr1 N2 -12.0(5)
C81 C82 Cr1 C78 -116.5(5)
C78 C82 Cr1 C81 116.5(5)
C81 C82 Cr1 C79 -78.3(4)
C78 C82 Cr1 C79 38.2(3)
C81 C82 Cr1 C80 -36.7(3)
C78 C82 Cr1 C80 79.8(4)
C78 C79 Cr1 O1 12.2(5)
C80 C79 Cr1 O1 130.1(3)
C78 C79 Cr1 N1 -156.9(3)
C80 C79 Cr1 N1 -39.0(4)
C78 C79 Cr1 N2 113.0(3)
C80 C79 Cr1 N2 -129.0(3)
C80 C79 Cr1 C78 118.0(5)
C78 C79 Cr1 C81 -80.2(4)
C80 C79 Cr1 C81 37.7(3)
C78 C79 Cr1 C82 -38.6(3)
C80 C79 Cr1 C82 79.4(4)
C78 C79 Cr1 C80 -118.0(5)
C81 C80 Cr1 O1 15.4(6)
C79 C80 Cr1 O1 -100.3(5)
C81 C80 Cr1 N1 -95.5(3)
C79 C80 Cr1 N1 148.9(3)
C81 C80 Cr1 N2 173.9(3)
C79 C80 Cr1 N2 58.3(4)
C81 C80 Cr1 C78 78.9(4)
C79 C80 Cr1 C78 -36.7(3)
C79 C80 Cr1 C81 -115.6(5)
C81 C80 Cr1 C82 36.7(3)
C79 C80 Cr1 C82 -78.9(4)
C81 C80 Cr1 C79 115.6(5)
Cr1 O1 Cr2 N3 125(2)
Cr1 O1 Cr2 N4 35(2)
Cr1 O1 Cr2 C160 -113(2)
Cr1 O1 Cr2 C161 -138(2)
Cr1 O1 Cr2 C164 -78(2)
Cr1 O1 Cr2 C162 -108(2)
Cr1 O1 Cr2 C163 -63(2)
C84 N3 Cr2 O1 -64.0(4)
C88 N3 Cr2 O1 110.9(4)
C84 N3 Cr2 N4 30.9(4)
C88 N3 Cr2 N4 -154.2(4)
C84 N3 Cr2 C160 -161.8(4)
C88 N3 Cr2 C160 13.1(5)
C84 N3 Cr2 C161 172.0(4)
C88 N3 Cr2 C161 -13.1(4)
C84 N3 Cr2 C164 175.2(6)
C88 N3 Cr2 C164 -9.9(8)
C84 N3 Cr2 C162 136.9(4)
C88 N3 Cr2 C162 -48.2(4)
C84 N3 Cr2 C163 124.5(4)
C88 N3 Cr2 C163 -60.6(5)
C86 N4 Cr2 O1 61.0(4)
C124 N4 Cr2 O1 -121.7(4)
C86 N4 Cr2 N3 -32.3(4)
C124 N4 Cr2 N3 145.0(4)
C86 N4 Cr2 C160 168.1(6)
C124 N4 Cr2 C160 -14.6(7)
C86 N4 Cr2 C161 -128.2(5)
C124 N4 Cr2 C161 49.1(6)
C86 N4 Cr2 C164 163.5(4)
C124 N4 Cr2 C164 -19.2(5)
C86 N4 Cr2 C162 -135.0(4)
C124 N4 Cr2 C162 42.3(4)
C86 N4 Cr2 C163 -167.4(5)
C124 N4 Cr2 C163 9.9(4)
C164 C160 Cr2 O1 99.8(5)
C161 C160 Cr2 O1 -144.9(5)
C164 C160 Cr2 N3 -163.3(5)
C161 C160 Cr2 N3 -47.9(5)
C164 C160 Cr2 N4 -7.4(9)
C161 C160 Cr2 N4 108.0(8)
C164 C160 Cr2 C161 -115.3(6)
C161 C160 Cr2 C164 115.3(6)
C164 C160 Cr2 C162 -77.2(5)
C161 C160 Cr2 C162 38.1(4)
C164 C160 Cr2 C163 -36.8(4)
C161 C160 Cr2 C163 78.5(5)
C162 C161 Cr2 O1 157.8(4)
C160 C161 Cr2 O1 43.4(6)
C162 C161 Cr2 N3 -105.1(5)
C160 C161 Cr2 N3 140.5(5)
C162 C161 Cr2 N4 -11.2(7)
C160 C161 Cr2 N4 -125.6(6)
C162 C161 Cr2 C160 114.4(7)
C162 C161 Cr2 C164 76.5(5)
C160 C161 Cr2 C164 -37.9(4)
C160 C161 Cr2 C162 -114.4(7)
C162 C161 Cr2 C163 36.9(4)
C160 C161 Cr2 C163 -77.4(5)
C163 C164 Cr2 O1 160.5(4)
C160 C164 Cr2 O1 -85.0(5)
C163 C164 Cr2 N3 -79.8(8)
C160 C164 Cr2 N3 34.6(9)
C163 C164 Cr2 N4 61.3(5)
C160 C164 Cr2 N4 175.7(5)
C163 C164 Cr2 C160 -114.5(7)
C163 C164 Cr2 C161 -76.2(5)
C160 C164 Cr2 C161 38.3(5)
C163 C164 Cr2 C162 -34.5(4)
C160 C164 Cr2 C162 80.0(5)
C160 C164 Cr2 C163 114.5(7)
C163 C162 Cr2 O1 69.5(7)
C161 C162 Cr2 O1 -45.8(8)
C163 C162 Cr2 N3 -164.4(4)
C161 C162 Cr2 N3 80.3(5)
C163 C162 Cr2 N4 -72.0(4)
C161 C162 Cr2 N4 172.7(5)
C163 C162 Cr2 C160 76.3(6)
C161 C162 Cr2 C160 -39.0(5)
C163 C162 Cr2 C161 115.3(7)
C163 C162 Cr2 C164 34.0(4)
C161 C162 Cr2 C164 -81.3(5)
C161 C162 Cr2 C163 -115.3(7)
C164 C163 Cr2 O1 -25.8(6)
C162 C163 Cr2 O1 -146.9(4)
C164 C163 Cr2 N3 142.9(5)
C162 C163 Cr2 N3 21.8(6)
C164 C163 Cr2 N4 -125.3(5)
C162 C163 Cr2 N4 113.6(4)
C164 C163 Cr2 C160 39.4(5)
C162 C163 Cr2 C160 -81.8(6)
C164 C163 Cr2 C161 82.7(5)
C162 C163 Cr2 C161 -38.4(5)
C162 C163 Cr2 C164 -121.1(6)
C164 C163 Cr2 C162 121.1(6)

loop_
_platon_squeeze_void_nr
_platon_squeeze_void_average_x
_platon_squeeze_void_average_y
_platon_squeeze_void_average_z
_platon_squeeze_void_volume
_platon_squeeze_void_count_electrons
_platon_squeeze_void_content
1 0.000 0.000 0.000 184 31 ' '
2 0.000 0.500 0.500 184 31 ' '
3 0.438 0.735 0.627 843 192 ' '
4 0.026 0.052 0.269 7 1 ' '
5 0.438 0.765 1.127 843 195 ' '
6 0.026 0.448 0.769 8 1 ' '
7 0.562 0.265 0.373 841 195 ' '
8 0.562 0.235 0.873 842 193 ' '
9 0.455 0.885 0.000 7 1 ' '
10 0.455 0.615 0.500 7 1 ' '
11 0.545 0.115 0.000 7 1 ' '
12 0.545 0.385 0.500 7 1 ' '
13 0.970 0.549 0.229 6 0 ' '
14 0.970 0.951 0.729 6 0 ' '
